data_4313545
loop_
_publ_author_name
'Zhiqiang Xu'
'Laurence K. Thompson'
'Victoria A. Milway'
'Liang Zhao'
'Timothy Kelly'
'David O. Miller'

_publ_section_title
;
 Self-Assembled Dinuclear, Trinuclear, Tetranuclear, Pentanuclear, and
 Octanuclear Ni(II) Complexes of a Series of Polytopic Diazine Based
 Ligands: Structural and Magnetic Properties
;
_journal_name_full 'Inorganic Chemistry'
_journal_page_first 2950
_journal_page_last 2959
_journal_paper_doi 10.1021/ic0206950
_journal_volume 42
_journal_year 2003
_chemical_formula_sum 'C96 H110 B4 F16 N32 Ni8 O31'
_chemical_formula_weight 3025.08
_chemical_name_systematic
;
  ?
;
_space_group_IT_number 14
_symmetry_cell_setting monoclinic
_symmetry_space_group_name_Hall '-P 2yn'
_symmetry_space_group_name_H-M 'P 1 21/n 1'
_atom_sites_solution_hydrogens geom
_atom_sites_solution_primary direct
_atom_sites_solution_secondary difmap
_audit_creation_method SHELXL-97
_cell_angle_alpha 90.00
_cell_angle_beta 97.757(6)
_cell_angle_gamma 90.00
_cell_formula_units_Z 4
_cell_length_a 21.153(5)
_cell_length_b 35.778(9)
_cell_length_c 21.823(6)
_cell_measurement_temperature 193(2)
_cell_volume 16365(7)
_computing_structure_refinement 'SHELXL-97 (Sheldrick, 1997)'
_computing_structure_solution 'SHELXS-97 (Sheldrick, 1990)'
_diffrn_ambient_temperature 193(2)
_diffrn_measured_fraction_theta_full 0.989
_diffrn_measured_fraction_theta_max 0.989
_diffrn_radiation_monochromator graphite
_diffrn_radiation_source 'rotating anode'
_diffrn_radiation_type MoK\a
_diffrn_radiation_wavelength 0.71073
_diffrn_reflns_av_R_equivalents 0.2407
_diffrn_reflns_av_sigmaI/netI 0.3406
_diffrn_reflns_limit_h_max 26
_diffrn_reflns_limit_h_min -26
_diffrn_reflns_limit_k_max 44
_diffrn_reflns_limit_k_min -34
_diffrn_reflns_limit_l_max 27
_diffrn_reflns_limit_l_min -25
_diffrn_reflns_number 80929
_diffrn_reflns_theta_full 26.47
_diffrn_reflns_theta_max 26.47
_diffrn_reflns_theta_min 1.10
_exptl_absorpt_coefficient_mu 0.983
_exptl_absorpt_correction_T_max 0.9167
_exptl_absorpt_correction_T_min 0.5503
_exptl_absorpt_correction_type SADABS
_exptl_crystal_colour red-brown
_exptl_crystal_density_diffrn 1.228
_exptl_crystal_density_method 'not measured'
_exptl_crystal_description prism
_exptl_crystal_F_000 6184
_exptl_crystal_size_max 0.69
_exptl_crystal_size_mid 0.17
_exptl_crystal_size_min 0.09
_refine_diff_density_max 1.635
_refine_diff_density_min -1.075
_refine_diff_density_rms 0.234
_refine_ls_extinction_method none
_refine_ls_goodness_of_fit_ref 1.077
_refine_ls_hydrogen_treatment mixed
_refine_ls_matrix_type full
_refine_ls_number_parameters 1604
_refine_ls_number_reflns 33447
_refine_ls_number_restraints 0
_refine_ls_restrained_S_all 1.077
_refine_ls_R_factor_all 0.3261
_refine_ls_R_factor_gt 0.1397
_refine_ls_shift/su_max 0.030
_refine_ls_shift/su_mean 0.001
_refine_ls_structure_factor_coef Fsqd
_refine_ls_weighting_details 'calc w=1/[\s^2^(Fo^2^)+(0.2000P)^2^+0.0000P] where P=(Fo^2^+2Fc^2^)/3'
_refine_ls_weighting_scheme calc
_refine_ls_wR_factor_gt 0.3619
_refine_ls_wR_factor_ref 0.4461
_reflns_number_gt 10479
_reflns_number_total 33447
_reflns_threshold_expression >2sigma(I)
_cod_data_source_file ic0206950_5.cif
_cod_data_source_block vm14b(5)
_cod_database_code 4313545

loop_
_symmetry_equiv_pos_as_xyz
'x, y, z'
'-x+1/2, y+1/2, -z+1/2'
'-x, -y, -z'
'x-1/2, -y-1/2, z-1/2'

loop_
_atom_site_label
_atom_site_type_symbol
_atom_site_fract_x
_atom_site_fract_y
_atom_site_fract_z
_atom_site_U_iso_or_equiv
_atom_site_adp_type
_atom_site_occupancy
_atom_site_symmetry_multiplicity
_atom_site_calc_flag
_atom_site_refinement_flags
_atom_site_disorder_assembly
_atom_site_disorder_group
Ni1 Ni -0.32494(9) 0.06555(6) 0.70245(10) 0.0462(6) Uani 1 1 d . . .
Ni2 Ni -0.27046(10) 0.16557(6) 0.84561(10) 0.0469(6) Uani 1 1 d . . .
Ni3 Ni -0.05191(9) 0.13177(6) 0.88116(10) 0.0438(6) Uani 1 1 d . . .
Ni4 Ni 0.13794(8) 0.11777(5) 0.79073(9) 0.0317(5) Uani 1 1 d . . .
Ni5 Ni 0.06695(8) 0.19972(5) 0.62436(9) 0.0326(5) Uani 1 1 d . . .
Ni6 Ni -0.09959(9) 0.22092(5) 0.45707(9) 0.0344(5) Uani 1 1 d . . .
Ni7 Ni -0.16771(9) 0.09404(5) 0.44859(9) 0.0348(5) Uani 1 1 d . . .
Ni8 Ni -0.24677(10) -0.01070(5) 0.55123(10) 0.0464(6) Uani 1 1 d . . .
F1 F -0.2894(6) -0.0644(3) 0.2887(5) 0.088(4) Uani 1 1 d . . .
F2 F -0.2081(5) -0.0776(3) 0.3646(5) 0.076(3) Uani 1 1 d . . .
F3 F -0.2552(6) -0.0208(3) 0.3597(6) 0.092(4) Uani 1 1 d . . .
F4 F -0.3076(5) -0.0704(3) 0.3867(6) 0.093(4) Uani 1 1 d . . .
F5 F 0.2102(9) 0.2545(6) 0.8005(7) 0.160(8) Uani 1 1 d . . .
F6 F 0.2326(7) 0.2098(4) 0.8676(7) 0.128(6) Uani 1 1 d . . .
F7 F 0.1312(6) 0.2302(4) 0.8457(8) 0.123(5) Uani 1 1 d . . .
F8 F 0.2086(6) 0.2664(4) 0.8995(7) 0.135(6) Uani 1 1 d . . .
F9 F 0.4665(8) 0.1578(5) 0.9236(10) 0.170(8) Uani 1 1 d . . .
F10 F 0.4815(9) 0.1839(6) 0.8458(10) 0.186(9) Uani 1 1 d . . .
F11 F 0.5547(6) 0.1463(4) 0.8800(9) 0.142(6) Uani 1 1 d . . .
F12 F 0.5414(6) 0.2023(4) 0.9239(8) 0.134(6) Uani 1 1 d . . .
F13 F 0.4131(9) 0.1844(5) 0.6524(9) 0.165(7) Uiso 1 1 d . . .
F14 F 0.3643(12) 0.2274(7) 0.6169(11) 0.216(9) Uiso 1 1 d . . .
F15 F 0.4671(14) 0.2092(7) 0.5955(11) 0.234(10) Uiso 1 1 d . . .
F16 F 0.3834(8) 0.1947(5) 0.5406(8) 0.149(6) Uiso 1 1 d . . .
O1 O -0.2257(4) 0.1000(3) 0.5195(5) 0.037(2) Uani 1 1 d . . .
O2 O -0.2857(5) 0.0889(3) 0.6267(5) 0.043(3) Uani 1 1 d . . .
O3 O 0.0145(4) 0.1550(2) 0.5784(4) 0.033(2) Uani 1 1 d . . .
O4 O -0.0870(4) 0.1119(3) 0.5122(5) 0.038(2) Uani 1 1 d . . .
O5 O -0.1904(5) 0.2204(3) 0.4867(5) 0.049(3) Uani 1 1 d . . .
O6 O -0.0098(5) 0.2262(3) 0.4251(5) 0.048(3) Uani 1 1 d . . .
O7 O -0.2238(6) 0.2072(3) 0.8009(7) 0.080(4) Uani 1 1 d . . .
O8 O -0.3222(5) 0.1260(3) 0.8898(5) 0.058(3) Uani 1 1 d . . .
O9 O -0.0351(4) 0.1634(3) 0.8038(5) 0.046(3) Uani 1 1 d . . .
O10 O 0.0126(4) 0.1912(3) 0.6966(5) 0.039(2) Uani 1 1 d . . .
O11 O 0.1618(5) 0.1459(3) 0.8753(5) 0.046(3) Uani 1 1 d . . .
O12 O 0.1183(5) 0.0843(2) 0.7125(4) 0.039(2) Uani 1 1 d . . .
O13 O -0.2339(5) 0.0705(3) 0.7544(5) 0.046(3) Uani 1 1 d . . .
O14 O -0.1199(5) 0.0987(3) 0.8234(5) 0.046(3) Uani 1 1 d . . .
O15 O -0.1873(6) -0.0218(3) 0.6325(6) 0.069(4) Uani 1 1 d . . .
O16 O -0.3088(5) -0.0031(3) 0.4686(5) 0.055(3) Uani 1 1 d . . .
O17 O 0.8393(14) 0.0094(8) 0.7363(13) 0.095(9) Uiso 0.50 1 d P . .
O18 O 0.2633(16) 0.0866(9) 0.9544(14) 0.179(12) Uiso 0.75 1 d P . .
O19 O -0.0017(12) 0.1749(7) 0.3307(10) 0.178(9) Uiso 1 1 d . . .
O20 O 0.2105(11) 0.0512(7) 0.0029(10) 0.170(8) Uiso 1 1 d . . .
O21 O 0.2002(12) 0.1035(7) 0.9796(11) 0.174(9) Uiso 1 1 d . . .
O22 O 0.2744(11) 0.0863(7) 1.0514(11) 0.178(9) Uiso 1 1 d . . .
O23 O -0.0486(18) 0.0711(10) 0.6670(16) 0.125(12) Uiso 0.50 1 d P . .
O24 O 0.424(2) 0.1198(12) 0.1926(19) 0.158(15) Uiso 0.50 1 d P . .
O25 O 0.7482(14) 0.0845(8) 0.9809(13) 0.223(12) Uiso 1 1 d . . .
O26 O 0.7964(13) 0.1721(8) 0.5783(12) 0.222(12) Uiso 1 1 d . . .
O27 O 0.558(2) 0.0275(11) 0.4215(18) 0.148(15) Uiso 0.50 1 d P . .
O28 O 0.8257(14) 0.1031(8) 0.0854(14) 0.230(12) Uiso 1 1 d . . .
O29 O 0.4940(18) 0.0956(10) 0.2441(16) 0.129(13) Uiso 0.50 1 d P . .
O30 O 0.5123(19) 0.1327(11) 0.1983(17) 0.137(13) Uiso 0.50 1 d P . .
O31 O 0.8595(16) 0.1038(9) 0.1673(15) 0.180(12) Uiso 0.75 1 d P . .
O32 O 0.863(2) 0.1973(13) 0.708(2) 0.165(16) Uiso 0.50 1 d P . .
O33 O 0.7893(11) 0.1388(6) 0.1428(10) 0.165(8) Uiso 1 1 d . . .
O34 O 0.0036(7) 0.0910(4) 0.6496(6) 0.088(4) Uiso 1 1 d . . .
O35 O -0.1087(14) 0.0975(8) 0.6649(13) 0.095(9) Uiso 0.50 1 d P . .
O36 O 0.650(2) 0.1735(13) 0.494(2) 0.174(17) Uiso 0.50 1 d P . .
N1 N -0.4206(6) 0.0802(4) 0.6724(7) 0.056(4) Uani 1 1 d . . .
N2 N -0.3542(6) 0.1894(4) 0.8005(7) 0.054(4) Uani 1 1 d . . .
N3 N -0.3315(6) 0.1136(4) 0.7466(6) 0.048(4) Uani 1 1 d . . .
N4 N -0.2767(7) 0.1269(4) 0.7772(6) 0.053(4) Uani 1 1 d . . .
N5 N -0.1864(6) 0.1390(4) 0.8662(7) 0.048(3) Uani 1 1 d . . .
N6 N -0.1335(6) 0.1543(4) 0.8967(6) 0.045(3) Uani 1 1 d . . .
N7 N -0.2496(6) 0.1935(3) 0.9287(6) 0.044(3) Uani 1 1 d . . .
N8 N -0.0214(7) 0.1759(4) 0.9352(6) 0.053(4) Uani 1 1 d . . .
N9 N -0.0313(6) 0.0919(4) 0.9510(6) 0.047(3) Uani 1 1 d . . .
N10 N 0.1455(5) 0.0683(3) 0.8377(6) 0.036(3) Uani 1 1 d . . .
N11 N 0.0255(6) 0.1082(3) 0.8595(6) 0.038(3) Uani 1 1 d . . .
N12 N 0.0470(6) 0.1214(3) 0.8085(6) 0.039(3) Uani 1 1 d . . .
N13 N 0.1068(5) 0.1626(3) 0.7388(5) 0.029(3) Uani 1 1 d . . .
N14 N 0.1270(5) 0.1719(3) 0.6854(5) 0.030(3) Uani 1 1 d . . .
N15 N 0.2277(6) 0.1311(3) 0.7707(6) 0.041(3) Uani 1 1 d . . .
N16 N 0.1416(6) 0.1903(3) 0.5754(5) 0.034(3) Uani 1 1 d . . .
N17 N 0.0929(6) 0.2558(3) 0.6410(6) 0.043(3) Uani 1 1 d . . .
N18 N -0.0933(6) 0.2756(3) 0.4874(6) 0.040(3) Uani 1 1 d . . .
N19 N 0.0009(5) 0.2266(3) 0.5687(5) 0.030(3) Uani 1 1 d . . .
N20 N -0.0454(5) 0.2054(3) 0.5362(5) 0.029(3) Uani 1 1 d . . .
N21 N -0.1044(5) 0.1652(3) 0.4521(5) 0.031(3) Uani 1 1 d . . .
N22 N -0.1555(6) 0.1461(3) 0.4221(6) 0.041(3) Uani 1 1 d . . .
N23 N -0.1412(6) 0.2213(3) 0.3630(6) 0.043(3) Uani 1 1 d . . .
N24 N -0.2442(6) 0.1015(4) 0.3790(6) 0.047(3) Uani 1 1 d . . .
N25 N -0.1147(6) 0.0652(4) 0.3917(6) 0.047(3) Uani 1 1 d . . .
N26 N -0.1784(6) -0.0392(3) 0.5072(7) 0.051(4) Uani 1 1 d . . .
N27 N -0.1750(5) 0.0419(3) 0.4779(6) 0.033(3) Uani 1 1 d . . .
N28 N -0.2043(6) 0.0374(3) 0.5273(6) 0.036(3) Uani 1 1 d . . .
N29 N -0.2906(6) 0.0270(3) 0.5981(6) 0.041(3) Uani 1 1 d . . .
N30 N -0.3148(6) 0.0220(3) 0.6514(6) 0.043(3) Uani 1 1 d . . .
N31 N -0.3117(7) -0.0492(4) 0.5765(8) 0.060(4) Uani 1 1 d . . .
N32 N -0.3485(6) 0.0235(5) 0.7575(7) 0.055(4) Uani 1 1 d . . .
C1 C -0.4652(9) 0.0589(6) 0.6384(9) 0.077(6) Uani 1 1 d . . .
C2 C -0.5270(10) 0.0654(7) 0.6376(10) 0.090(7) Uani 1 1 d . . .
C3 C -0.5465(8) 0.0972(7) 0.6706(10) 0.078(7) Uani 1 1 d . . .
C4 C -0.5020(9) 0.1192(6) 0.7059(11) 0.081(7) Uani 1 1 d . . .
C5 C -0.4360(7) 0.1113(5) 0.7038(8) 0.052(5) Uani 1 1 d . . .
C6 C -0.3822(7) 0.1337(5) 0.7386(7) 0.046(4) Uani 1 1 d . . .
C7 C -0.3901(8) 0.1740(5) 0.7508(9) 0.055(5) Uani 1 1 d . . .
C8 C -0.4328(9) 0.1945(5) 0.7123(9) 0.065(5) Uani 1 1 d . . .
C9 C -0.4386(10) 0.2322(7) 0.7236(12) 0.084(7) Uani 1 1 d . . .
C10 C -0.4053(11) 0.2479(6) 0.7718(12) 0.084(7) Uani 1 1 d . . .
C11 C -0.3630(9) 0.2251(5) 0.8110(9) 0.064(5) Uani 1 1 d . . .
C12 C -0.2301(7) 0.0991(5) 0.7819(8) 0.043(4) Uani 1 1 d . . .
C13 C -0.1741(7) 0.1128(5) 0.8270(7) 0.044(4) Uani 1 1 d . . .
C14 C -0.2995(8) 0.2041(5) 0.9560(9) 0.053(5) Uani 1 1 d . . .
C15 C -0.2923(9) 0.2168(5) 1.0161(10) 0.059(5) Uani 1 1 d . . .
C16 C -0.2329(10) 0.2208(6) 1.0511(9) 0.072(6) Uani 1 1 d . . .
C17 C -0.1829(8) 0.2082(5) 1.0215(8) 0.055(5) Uani 1 1 d . . .
C18 C -0.1884(8) 0.1956(4) 0.9626(8) 0.045(4) Uani 1 1 d . . .
C19 C -0.1337(7) 0.1824(4) 0.9347(7) 0.038(4) Uani 1 1 d . . .
C20 C -0.0703(9) 0.1970(5) 0.9522(8) 0.054(5) Uani 1 1 d . . .
C21 C -0.0587(9) 0.2319(6) 0.9771(8) 0.064(5) Uani 1 1 d . . .
C22 C 0.0045(12) 0.2457(6) 0.9871(11) 0.097(9) Uani 1 1 d . . .
C23 C 0.0504(12) 0.2249(8) 0.9699(11) 0.104(9) Uani 1 1 d . . .
C24 C 0.0383(9) 0.1894(5) 0.9443(10) 0.069(6) Uani 1 1 d . . .
C25 C -0.0581(9) 0.0897(5) 1.0015(9) 0.058(5) Uani 1 1 d . . .
C26 C -0.0290(12) 0.0675(7) 1.0523(9) 0.083(7) Uani 1 1 d . . .
C27 C 0.0228(11) 0.0487(7) 1.0497(11) 0.087(7) Uani 1 1 d . . .
C28 C 0.0536(9) 0.0531(6) 0.9964(9) 0.075(6) Uani 1 1 d . . .
C29 C 0.0243(8) 0.0731(5) 0.9477(8) 0.053(5) Uani 1 1 d . . .
C30 C 0.0520(7) 0.0793(5) 0.8908(8) 0.050(5) Uani 1 1 d . . .
C31 C 0.1003(8) 0.0543(4) 0.8714(8) 0.047(4) Uani 1 1 d . . .
C32 C 0.0975(9) 0.0161(6) 0.8870(13) 0.099(9) Uani 1 1 d . . .
C33 C 0.1398(11) -0.0072(5) 0.8658(12) 0.092(8) Uani 1 1 d . . .
C34 C 0.1881(10) 0.0050(5) 0.8340(10) 0.072(6) Uani 1 1 d . . .
C35 C 0.1892(8) 0.0433(5) 0.8212(8) 0.056(5) Uani 1 1 d . . .
C36 C 0.0150(6) 0.1521(4) 0.7861(7) 0.033(4) Uani 1 1 d . . .
C37 C 0.0441(7) 0.1705(4) 0.7362(7) 0.039(4) Uani 1 1 d . . .
C38 C 0.2770(7) 0.1224(4) 0.8138(7) 0.038(4) Uani 1 1 d . . .
C39 C 0.3377(7) 0.1350(5) 0.8109(8) 0.049(4) Uani 1 1 d . . .
C40 C 0.3489(6) 0.1585(4) 0.7641(8) 0.041(4) Uani 1 1 d . . .
C41 C 0.2994(7) 0.1680(4) 0.7190(7) 0.042(4) Uani 1 1 d . . .
C42 C 0.2383(6) 0.1534(4) 0.7234(7) 0.034(4) Uani 1 1 d . . .
C43 C 0.1852(7) 0.1651(4) 0.6745(6) 0.027(3) Uani 1 1 d . . .
C44 C 0.1927(7) 0.1720(4) 0.6101(7) 0.040(4) Uani 1 1 d . . .
C45 C 0.2446(7) 0.1604(4) 0.5798(9) 0.044(4) Uani 1 1 d . . .
C46 C 0.2439(9) 0.1671(5) 0.5192(9) 0.057(5) Uani 1 1 d . . .
C47 C 0.1941(9) 0.1860(5) 0.4868(8) 0.056(5) Uani 1 1 d . . .
C48 C 0.1429(8) 0.1967(4) 0.5162(7) 0.043(4) Uani 1 1 d . . .
C49 C 0.1470(8) 0.2678(5) 0.6711(8) 0.048(4) Uani 1 1 d . . .
C50 C 0.1676(8) 0.3042(6) 0.6657(8) 0.062(5) Uani 1 1 d . . .
C51 C 0.1315(8) 0.3288(4) 0.6288(8) 0.049(4) Uani 1 1 d . . .
C52 C 0.0733(8) 0.3167(4) 0.5959(7) 0.043(4) Uani 1 1 d . . .
C53 C 0.0539(7) 0.2800(4) 0.6031(7) 0.037(4) Uani 1 1 d . . .
C54 C -0.0038(7) 0.2631(4) 0.5681(7) 0.035(4) Uani 1 1 d . . .
C55 C -0.0582(7) 0.2862(4) 0.5434(7) 0.037(4) Uani 1 1 d . . .
C56 C -0.0724(8) 0.3174(4) 0.5764(8) 0.049(4) Uani 1 1 d . . .
C57 C -0.1256(9) 0.3387(5) 0.5529(9) 0.063(5) Uani 1 1 d . . .
C58 C -0.1436(9) 0.2983(4) 0.4629(9) 0.062(5) Uani 1 1 d . . .
C59 C -0.1582(9) 0.3306(5) 0.4949(9) 0.059(5) Uani 1 1 d . . .
C60 C -0.0304(7) 0.1692(4) 0.5426(6) 0.033(3) Uani 1 1 d . . .
C61 C -0.0776(7) 0.1455(4) 0.5007(7) 0.038(4) Uani 1 1 d . . .
C62 C -0.1201(8) 0.2476(5) 0.3276(10) 0.057(5) Uani 1 1 d . . .
C63 C -0.1251(8) 0.2456(5) 0.2637(8) 0.048(4) Uani 1 1 d . . .
C64 C -0.1497(8) 0.2143(5) 0.2348(8) 0.054(5) Uani 1 1 d . . .
C65 C -0.1715(8) 0.1859(5) 0.2729(8) 0.050(4) Uani 1 1 d . . .
C66 C -0.1683(7) 0.1893(4) 0.3342(8) 0.040(4) Uani 1 1 d . . .
C67 C -0.1880(7) 0.1574(4) 0.3732(7) 0.039(4) Uani 1 1 d . . .
C68 C -0.2433(7) 0.1349(5) 0.3511(7) 0.044(4) Uani 1 1 d . . .
C69 C -0.2957(9) 0.1478(5) 0.3111(8) 0.063(5) Uani 1 1 d . . .
C70 C -0.3453(9) 0.1216(7) 0.2951(10) 0.094(8) Uani 1 1 d . . .
C71 C -0.3432(10) 0.0875(6) 0.3218(11) 0.088(8) Uani 1 1 d . . .
C72 C -0.2929(9) 0.0794(5) 0.3643(10) 0.080(7) Uani 1 1 d . . .
C73 C -0.0931(10) 0.0789(6) 0.3409(10) 0.074(6) Uani 1 1 d . . .
C74 C -0.0747(11) 0.0548(7) 0.2940(9) 0.085(7) Uani 1 1 d . . .
C75 C -0.0826(11) 0.0162(6) 0.3016(10) 0.080(7) Uani 1 1 d . . .
C76 C -0.1027(9) 0.0039(4) 0.3511(9) 0.060(5) Uani 1 1 d . . .
C77 C -0.1178(7) 0.0262(4) 0.3976(7) 0.042(4) Uani 1 1 d . . .
C78 C -0.1450(8) 0.0153(4) 0.4534(7) 0.041(4) Uani 1 1 d . . .
C79 C -0.1332(8) -0.0234(4) 0.4789(7) 0.041(4) Uani 1 1 d . . .
C80 C -0.0761(8) -0.0394(5) 0.4720(9) 0.061(5) Uani 1 1 d . . .
C81 C -0.0628(10) -0.0745(6) 0.4946(11) 0.082(7) Uani 1 1 d . . .
C82 C -0.1089(11) -0.0930(5) 0.5216(12) 0.091(7) Uani 1 1 d . . .
C83 C -0.1671(9) -0.0753(5) 0.5282(11) 0.074(6) Uani 1 1 d . . .
C84 C -0.2316(6) 0.0686(4) 0.5441(7) 0.031(3) Uani 1 1 d . . .
C85 C -0.2718(7) 0.0627(4) 0.5940(7) 0.033(3) Uani 1 1 d . . .
C86 C -0.3296(9) -0.0779(4) 0.5366(11) 0.074(6) Uani 1 1 d . . .
C87 C -0.3812(12) -0.1014(6) 0.5439(14) 0.097(8) Uani 1 1 d . . .
C88 C -0.4145(11) -0.0964(7) 0.5903(13) 0.095(8) Uani 1 1 d . . .
C89 C -0.3974(11) -0.0673(6) 0.6307(10) 0.083(6) Uani 1 1 d . . .
C90 C -0.3458(9) -0.0435(5) 0.6229(10) 0.061(5) Uani 1 1 d . . .
C91 C -0.3327(7) -0.0102(6) 0.6667(9) 0.064(6) Uani 1 1 d . . .
C92 C -0.3444(8) -0.0103(7) 0.7317(9) 0.070(6) Uani 1 1 d . . .
C93 C -0.3453(10) -0.0448(6) 0.7700(13) 0.096(8) Uani 1 1 d . . .
C94 C -0.3527(14) -0.0377(13) 0.8321(14) 0.147(16) Uani 1 1 d . . .
C95 C -0.3562(17) -0.0009(14) 0.8601(17) 0.157(16) Uani 1 1 d . . .
C96 C -0.3557(9) 0.0256(7) 0.8168(11) 0.076(6) Uani 1 1 d . . .
B1 B -0.2665(11) -0.0580(7) 0.3459(11) 0.062(6) Uani 1 1 d . . .
B2 B 0.1937(11) 0.2428(8) 0.8514(15) 0.080(8) Uani 1 1 d . . .
B3 B 0.5132(10) 0.1710(8) 0.8948(16) 0.084(9) Uani 1 1 d . . .
B5 B 0.4056(17) 0.2055(9) 0.6004(15) 0.097(9) Uiso 1 1 d . . .
H1 H -0.3412 0.2029 0.9340 0.059 Uiso 1 1 d . . .
H2 H -0.3276 0.2233 1.0359 0.072 Uiso 1 1 d . . .
H3 H -0.2278 0.2303 1.0927 0.075 Uiso 1 1 d . . .
H4 H -0.1412 0.2095 1.0471 0.066 Uiso 1 1 d . . .
H5 H -0.0933 0.2469 0.9878 0.071 Uiso 1 1 d . . .
H6 H 0.0152 0.2677 1.0072 0.108 Uiso 1 1 d . . .
H7 H 0.0936 0.2348 0.9715 0.102 Uiso 1 1 d . . .
H8 H 0.0700 0.1741 0.9318 0.084 Uiso 1 1 d . . .
H9 H 0.1728 0.2512 0.6981 0.053 Uiso 1 1 d . . .
H10 H 0.2065 0.3120 0.6897 0.070 Uiso 1 1 d . . .
H11 H 0.1470 0.3541 0.6253 0.052 Uiso 1 1 d . . .
H12 H 0.0463 0.3332 0.5693 0.048 Uiso 1 1 d . . .
H13 H -0.1013 0.2695 0.3488 0.065 Uiso 1 1 d . . .
H14 H -0.1115 0.2650 0.2400 0.057 Uiso 1 1 d . . .
H15 H -0.1511 0.2105 0.1919 0.060 Uiso 1 1 d . . .
H16 H -0.1901 0.1628 0.2543 0.052 Uiso 1 1 d . . .
H17 H -0.0933 0.1068 0.3361 0.091 Uiso 1 1 d . . .
H18 H -0.0565 0.0646 0.2578 0.102 Uiso 1 1 d . . .
H19 H -0.0760 -0.0002 0.2678 0.088 Uiso 1 1 d . . .
H20 H -0.1046 -0.0226 0.3567 0.065 Uiso 1 1 d . . .
H21 H -0.0452 -0.0266 0.4510 0.074 Uiso 1 1 d . . .
H22 H -0.0253 -0.0875 0.4897 0.083 Uiso 1 1 d . . .
H23 H -0.1030 -0.1185 0.5383 0.090 Uiso 1 1 d . . .
H24 H -0.2007 -0.0880 0.5451 0.076 Uiso 1 1 d . . .
H25 H -0.3048 -0.0812 0.5039 0.068 Uiso 1 1 d . . .
H26 H -0.3895 -0.1214 0.5139 0.109 Uiso 1 1 d . . .
H27 H -0.4519 -0.1100 0.5884 0.103 Uiso 1 1 d . . .
H28 H -0.4198 -0.0646 0.6666 0.106 Uiso 1 1 d . . .
H29 H -0.3382 -0.0690 0.7547 0.102 Uiso 1 1 d . . .
H30 H -0.3585 -0.0576 0.8568 0.124 Uiso 1 1 d . . .
H31 H -0.3677 -0.0007 0.8985 0.140 Uiso 1 1 d . . .
H32 H -0.3604 0.0520 0.8326 0.093 Uiso 1 1 d . . .
H33 H -0.4532 0.0352 0.6176 0.090 Uiso 1 1 d . . .
H34 H -0.5627 0.0538 0.6148 0.099 Uiso 1 1 d . . .
H35 H -0.5910 0.1028 0.6713 0.072 Uiso 1 1 d . . .
H36 H -0.5172 0.1405 0.7288 0.090 Uiso 1 1 d . . .
H37 H -0.4597 0.1825 0.6788 0.078 Uiso 1 1 d . . .
H38 H -0.4673 0.2466 0.6941 0.090 Uiso 1 1 d . . .
H39 H -0.4099 0.2746 0.7790 0.102 Uiso 1 1 d . . .
H40 H -0.3390 0.2359 0.8470 0.069 Uiso 1 1 d . . .
H41 H -0.1014 0.1027 1.0030 0.068 Uiso 1 1 d . . .
H42 H -0.0437 0.0699 1.0921 0.093 Uiso 1 1 d . . .
H43 H 0.0372 0.0298 1.0807 0.095 Uiso 1 1 d . . .
H44 H 0.0948 0.0410 0.9946 0.088 Uiso 1 1 d . . .
H45 H 0.2691 0.1062 0.8471 0.043 Uiso 1 1 d . . .
H46 H 0.3725 0.1299 0.8437 0.052 Uiso 1 1 d . . .
H47 H 0.3910 0.1679 0.7618 0.044 Uiso 1 1 d . . .
H48 H 0.3056 0.1839 0.6855 0.045 Uiso 1 1 d . . .
H49 H 0.2806 0.1483 0.6041 0.050 Uiso 1 1 d . . .
H50 H 0.2803 0.1588 0.5007 0.065 Uiso 1 1 d . . .
H51 H 0.1962 0.1898 0.4445 0.068 Uiso 1 1 d . . .
H52 H 0.1073 0.2080 0.4914 0.056 Uiso 1 1 d . . .
H53 H -0.2968 0.1745 0.2956 0.067 Uiso 1 1 d . . .
H54 H -0.3820 0.1308 0.2635 0.099 Uiso 1 1 d . . .
H55 H -0.3823 0.0715 0.3117 0.101 Uiso 1 1 d . . .
H56 H -0.2935 0.0557 0.3863 0.085 Uiso 1 1 d . . .
H57 H 0.0642 0.0053 0.9072 0.089 Uiso 1 1 d . . .
H58 H 0.1379 -0.0337 0.8774 0.103 Uiso 1 1 d . . .
H59 H 0.2183 -0.0121 0.8184 0.093 Uiso 1 1 d . . .
H60 H 0.2235 0.0531 0.7984 0.067 Uiso 1 1 d . . .
H61 H -0.0473 0.3227 0.6159 0.057 Uiso 1 1 d . . .
H62 H -0.1393 0.3587 0.5766 0.072 Uiso 1 1 d . . .
H63 H -0.1676 0.2914 0.4236 0.083 Uiso 1 1 d . . .
H64 H -0.1940 0.3477 0.4765 0.070 Uiso 1 1 d . . .
H65 H -0.2061 0.1983 0.5045 0.058 Uiso 1 1 d . . .
H66 H -0.2169 0.2422 0.4829 0.058 Uiso 1 1 d . . .
H67 H 0.0191 0.2056 0.4274 0.057 Uiso 1 1 d . . .
H68 H 0.0024 0.2493 0.4078 0.057 Uiso 1 1 d . . .
H69 H -0.2436 0.2309 0.7914 0.094 Uiso 1 1 d . . .
H70 H -0.1819 0.2031 0.7904 0.094 Uiso 1 1 d . . .
H71 H -0.3639 0.1318 0.8997 0.068 Uiso 1 1 d . . .
H72 H -0.3046 0.1020 0.9009 0.068 Uiso 1 1 d . . .
H73 H 0.1806 0.1327 0.9118 0.055 Uiso 1 1 d . . .
H74 H 0.1543 0.1722 0.8790 0.055 Uiso 1 1 d . . .
H75 H 0.1281 0.0581 0.7143 0.047 Uiso 1 1 d . . .
H76 H 0.0997 0.0947 0.6739 0.047 Uiso 1 1 d . . .
H77 H -0.1858 -0.0459 0.6517 0.083 Uiso 1 1 d . . .
H78 H -0.1601 -0.0024 0.6531 0.083 Uiso 1 1 d . . .
H79 H -0.3349 -0.0231 0.4504 0.066 Uiso 1 1 d . . .
H80 H -0.3120 0.0207 0.4480 0.066 Uiso 1 1 d . . .

loop_
_atom_site_aniso_label
_atom_site_aniso_U_11
_atom_site_aniso_U_22
_atom_site_aniso_U_33
_atom_site_aniso_U_23
_atom_site_aniso_U_13
_atom_site_aniso_U_12
Ni1 0.0266(11) 0.0592(14) 0.0535(13) -0.0027(11) 0.0083(10) 0.0064(10)
Ni2 0.0357(12) 0.0448(13) 0.0624(14) 0.0016(11) 0.0150(10) 0.0088(10)
Ni3 0.0291(11) 0.0509(13) 0.0523(13) 0.0027(11) 0.0093(10) 0.0015(10)
Ni4 0.0210(10) 0.0300(10) 0.0436(12) 0.0003(9) 0.0022(8) 0.0021(8)
Ni5 0.0264(10) 0.0268(10) 0.0437(12) 0.0017(9) 0.0015(8) 0.0020(8)
Ni6 0.0306(11) 0.0243(10) 0.0466(12) 0.0037(9) -0.0001(9) 0.0046(8)
Ni7 0.0311(11) 0.0279(10) 0.0446(12) 0.0004(9) 0.0019(9) -0.0032(8)
Ni8 0.0455(13) 0.0274(11) 0.0690(15) 0.0003(11) 0.0178(11) -0.0012(10)
F1 0.089(9) 0.106(9) 0.066(8) -0.030(7) 0.000(6) 0.013(7)
F2 0.051(7) 0.091(8) 0.090(8) -0.011(7) 0.022(6) 0.014(6)
F3 0.119(10) 0.041(6) 0.115(10) -0.014(7) 0.014(8) -0.004(6)
F4 0.049(7) 0.112(10) 0.123(10) -0.005(8) 0.034(7) -0.015(7)
F5 0.169(17) 0.23(2) 0.075(10) 0.040(12) -0.002(10) -0.071(15)
F6 0.092(10) 0.074(9) 0.200(15) 0.026(10) -0.048(10) -0.027(8)
F7 0.052(8) 0.105(10) 0.207(15) -0.041(10) 0.003(9) -0.012(7)
F8 0.069(9) 0.157(14) 0.172(14) -0.103(12) -0.014(9) -0.003(9)
F9 0.126(14) 0.149(15) 0.26(2) -0.071(15) 0.121(15) -0.044(12)
F10 0.144(17) 0.171(18) 0.21(2) 0.011(16) -0.071(16) 0.022(14)
F11 0.061(9) 0.088(9) 0.29(2) -0.020(12) 0.079(11) 0.014(7)
F12 0.063(9) 0.112(11) 0.227(17) -0.048(12) 0.023(10) -0.024(8)
O1 0.028(6) 0.031(6) 0.054(7) -0.002(5) 0.010(5) 0.005(5)
O2 0.043(7) 0.028(6) 0.059(7) -0.001(5) 0.008(5) 0.001(5)
O3 0.032(6) 0.016(5) 0.048(6) 0.000(5) -0.004(5) -0.001(4)
O4 0.037(6) 0.020(5) 0.053(7) 0.002(5) -0.007(5) 0.007(5)
O5 0.038(6) 0.032(6) 0.076(8) 0.005(6) 0.008(6) 0.007(5)
O6 0.032(6) 0.031(6) 0.081(8) 0.015(6) 0.010(6) 0.010(5)
O7 0.068(9) 0.061(8) 0.116(11) 0.033(8) 0.030(8) -0.003(7)
O8 0.037(7) 0.054(7) 0.088(9) 0.015(7) 0.025(6) 0.010(6)
O9 0.023(6) 0.048(7) 0.073(8) 0.001(6) 0.021(5) 0.006(5)
O10 0.021(5) 0.039(6) 0.056(7) 0.008(5) 0.004(5) 0.002(5)
O11 0.054(7) 0.030(6) 0.051(7) -0.001(5) 0.001(5) -0.006(5)
O12 0.039(6) 0.025(5) 0.051(6) -0.009(5) 0.003(5) -0.003(5)
O13 0.035(6) 0.055(7) 0.049(7) -0.018(6) 0.007(5) 0.015(5)
O14 0.032(6) 0.044(6) 0.063(7) -0.012(6) 0.010(5) 0.005(5)
O15 0.054(8) 0.060(8) 0.095(10) 0.028(7) 0.011(7) 0.007(6)
O16 0.054(7) 0.043(7) 0.067(8) -0.007(6) -0.001(6) -0.009(6)
N1 0.031(8) 0.071(11) 0.067(10) 0.015(9) 0.006(7) 0.010(8)
N2 0.040(9) 0.051(9) 0.074(11) 0.004(8) 0.012(8) 0.014(7)
N3 0.020(7) 0.062(9) 0.062(9) 0.012(8) 0.006(6) 0.007(7)
N4 0.049(9) 0.067(10) 0.048(9) -0.001(8) 0.023(7) 0.001(8)
N5 0.027(8) 0.046(8) 0.070(10) -0.001(8) 0.004(7) -0.001(7)
N6 0.037(8) 0.051(9) 0.049(8) 0.008(7) 0.013(7) -0.005(7)
N7 0.045(9) 0.037(7) 0.055(9) 0.005(7) 0.027(7) 0.005(6)
N8 0.042(9) 0.059(9) 0.061(9) 0.001(8) 0.020(7) 0.004(7)
N9 0.035(8) 0.055(9) 0.054(9) -0.009(7) 0.017(7) -0.017(7)
N10 0.024(7) 0.033(7) 0.051(8) 0.009(6) 0.005(6) 0.017(6)
N11 0.031(7) 0.037(7) 0.048(8) 0.001(7) 0.010(6) 0.000(6)
N12 0.031(7) 0.040(8) 0.044(8) 0.007(7) 0.000(6) -0.002(6)
N13 0.019(6) 0.033(7) 0.034(7) 0.008(6) -0.006(5) 0.007(5)
N14 0.026(7) 0.016(6) 0.047(8) -0.012(6) 0.002(6) 0.002(5)
N15 0.029(7) 0.043(8) 0.049(8) 0.014(7) -0.006(6) 0.005(6)
N16 0.039(8) 0.036(7) 0.031(7) 0.005(6) 0.018(6) 0.001(6)
N17 0.032(8) 0.037(8) 0.057(9) -0.015(7) -0.006(6) -0.009(6)
N18 0.033(7) 0.024(7) 0.062(9) -0.002(6) 0.006(7) 0.004(6)
N19 0.025(7) 0.015(6) 0.049(8) -0.001(5) 0.000(6) 0.001(5)
N20 0.026(6) 0.018(6) 0.038(7) -0.002(5) -0.010(5) 0.006(5)
N21 0.024(6) 0.033(7) 0.034(7) 0.000(6) -0.005(5) 0.002(6)
N22 0.043(8) 0.031(7) 0.049(8) 0.000(6) 0.009(7) 0.001(6)
N23 0.044(8) 0.032(7) 0.051(8) 0.011(7) 0.003(7) 0.007(6)
N24 0.025(7) 0.044(8) 0.067(9) 0.007(7) -0.007(6) -0.003(6)
N25 0.045(8) 0.052(9) 0.046(8) 0.000(7) 0.017(7) -0.017(7)
N26 0.044(9) 0.022(7) 0.089(11) -0.016(7) 0.017(8) 0.008(6)
N27 0.036(7) 0.024(7) 0.043(8) -0.002(6) 0.022(6) 0.004(6)
N28 0.041(8) 0.016(6) 0.054(8) -0.003(6) 0.011(7) 0.002(5)
N29 0.037(8) 0.036(8) 0.048(8) 0.004(6) 0.000(6) -0.007(6)
N30 0.041(8) 0.034(8) 0.058(9) 0.013(7) 0.021(7) -0.012(6)
N31 0.051(10) 0.047(9) 0.087(12) 0.003(9) 0.028(9) -0.003(7)
N32 0.039(9) 0.077(12) 0.051(10) 0.015(9) 0.010(7) -0.003(8)
C1 0.038(12) 0.102(17) 0.084(15) -0.017(13) -0.014(10) 0.019(12)
C2 0.047(13) 0.12(2) 0.095(17) -0.013(15) -0.028(11) 0.024(13)
C3 0.014(9) 0.106(18) 0.112(18) -0.001(15) -0.001(10) -0.006(11)
C4 0.033(11) 0.090(16) 0.121(18) 0.005(14) 0.019(12) 0.022(11)
C5 0.025(9) 0.069(12) 0.062(12) -0.002(10) -0.001(8) 0.009(9)
C6 0.026(9) 0.066(12) 0.048(10) 0.017(9) 0.011(7) 0.020(8)
C7 0.041(11) 0.050(11) 0.077(14) 0.004(10) 0.017(10) 0.005(9)
C8 0.051(12) 0.060(13) 0.080(14) 0.022(11) -0.003(10) 0.023(10)
C9 0.058(14) 0.080(17) 0.109(19) 0.045(15) -0.006(13) 0.017(12)
C10 0.072(16) 0.061(14) 0.12(2) 0.011(14) 0.008(14) 0.019(12)
C11 0.076(14) 0.041(11) 0.075(13) 0.002(10) 0.014(11) 0.028(10)
C12 0.014(8) 0.060(11) 0.059(11) -0.002(10) 0.013(7) 0.013(8)
C13 0.012(8) 0.068(12) 0.050(10) 0.017(9) 0.003(7) 0.012(8)
C14 0.045(11) 0.047(11) 0.068(13) -0.004(10) 0.016(10) -0.004(8)
C15 0.056(13) 0.045(11) 0.084(15) 0.004(10) 0.037(11) 0.019(9)
C16 0.066(14) 0.095(16) 0.059(13) 0.012(12) 0.028(11) 0.024(12)
C17 0.051(11) 0.064(12) 0.050(12) 0.011(10) 0.009(9) 0.003(9)
C18 0.037(10) 0.045(10) 0.054(11) 0.012(9) 0.008(8) -0.003(8)
C19 0.027(9) 0.041(9) 0.046(10) -0.003(8) 0.009(7) -0.001(7)
C20 0.067(13) 0.047(11) 0.050(11) -0.028(9) 0.017(9) -0.003(9)
C21 0.050(12) 0.084(15) 0.063(13) -0.005(11) 0.029(10) 0.001(11)
C22 0.093(18) 0.088(17) 0.12(2) -0.070(15) 0.065(16) -0.034(14)
C23 0.082(18) 0.15(2) 0.091(17) -0.049(17) 0.032(14) -0.061(17)
C24 0.044(12) 0.066(13) 0.103(16) -0.033(12) 0.027(11) -0.014(10)
C25 0.064(13) 0.052(11) 0.059(12) 0.007(10) 0.011(10) -0.013(10)
C26 0.093(18) 0.102(18) 0.057(14) 0.016(13) 0.022(13) 0.000(15)
C27 0.061(15) 0.107(19) 0.091(17) 0.047(15) 0.000(13) 0.000(14)
C28 0.042(11) 0.117(18) 0.062(13) 0.034(13) -0.006(10) -0.003(12)
C29 0.037(10) 0.068(12) 0.054(12) 0.005(10) 0.004(9) -0.018(9)
C30 0.025(9) 0.054(11) 0.071(13) -0.008(10) 0.007(9) -0.014(8)
C31 0.034(10) 0.035(9) 0.070(12) -0.003(9) -0.003(9) -0.001(8)
C32 0.037(11) 0.072(15) 0.19(3) 0.073(16) 0.042(14) 0.025(11)
C33 0.085(17) 0.045(12) 0.15(2) 0.046(14) 0.039(16) 0.012(12)
C34 0.074(15) 0.036(11) 0.110(17) 0.006(11) 0.023(13) 0.018(10)
C35 0.035(10) 0.053(11) 0.079(13) 0.008(10) 0.002(9) 0.004(9)
C36 0.020(8) 0.038(9) 0.043(9) 0.014(8) 0.007(7) 0.008(7)
C37 0.024(8) 0.034(9) 0.055(10) -0.007(8) -0.010(7) 0.013(7)
C38 0.025(8) 0.041(9) 0.045(9) 0.006(8) -0.007(7) 0.004(7)
C39 0.026(9) 0.055(11) 0.060(11) 0.015(9) -0.019(8) 0.006(8)
C40 0.009(7) 0.040(9) 0.073(12) -0.007(9) 0.000(7) 0.001(7)
C41 0.041(10) 0.037(9) 0.046(10) -0.005(8) 0.006(8) 0.005(8)
C42 0.022(8) 0.024(8) 0.054(10) -0.015(7) -0.004(7) 0.002(6)
C43 0.031(8) 0.019(7) 0.030(8) -0.006(6) 0.002(6) -0.002(6)
C44 0.031(9) 0.037(9) 0.051(10) -0.016(8) -0.002(8) 0.008(7)
C45 0.026(9) 0.028(8) 0.080(13) -0.011(9) 0.015(8) -0.004(7)
C46 0.066(13) 0.043(11) 0.071(13) 0.006(10) 0.037(11) -0.001(9)
C47 0.057(12) 0.068(13) 0.045(11) -0.007(10) 0.012(9) 0.004(10)
C48 0.047(10) 0.040(9) 0.040(10) 0.006(8) -0.001(8) 0.000(8)
C49 0.046(11) 0.045(10) 0.052(11) -0.013(9) 0.002(8) -0.009(8)
C50 0.035(10) 0.079(14) 0.067(13) 0.001(11) -0.011(9) -0.010(10)
C51 0.049(11) 0.033(9) 0.065(12) -0.011(9) 0.003(9) -0.019(8)
C52 0.052(11) 0.034(9) 0.038(9) -0.014(8) -0.008(8) 0.013(8)
C53 0.039(9) 0.031(8) 0.042(9) -0.006(8) 0.013(8) -0.013(7)
C54 0.025(8) 0.031(8) 0.047(9) 0.003(7) -0.004(7) 0.001(7)
C55 0.038(9) 0.024(8) 0.045(10) 0.010(7) -0.012(8) 0.005(7)
C56 0.050(11) 0.037(10) 0.057(11) -0.007(9) -0.002(9) 0.006(8)
C57 0.078(14) 0.034(10) 0.073(13) -0.009(9) -0.007(11) 0.020(10)
C58 0.065(13) 0.027(9) 0.092(15) 0.001(10) -0.004(11) 0.013(9)
C59 0.060(12) 0.037(10) 0.079(14) -0.007(10) 0.000(10) 0.018(9)
C60 0.030(9) 0.032(9) 0.035(9) 0.001(7) -0.001(7) 0.000(7)
C61 0.043(10) 0.036(9) 0.037(9) -0.004(8) 0.013(8) 0.018(8)
C62 0.039(10) 0.041(10) 0.093(15) 0.005(10) 0.015(10) -0.002(8)
C63 0.056(11) 0.053(11) 0.035(10) 0.021(9) 0.010(8) 0.010(9)
C64 0.054(12) 0.065(13) 0.042(10) 0.003(10) 0.002(9) 0.012(10)
C65 0.038(10) 0.068(12) 0.042(11) -0.007(9) -0.004(8) 0.005(9)
C66 0.037(9) 0.031(9) 0.053(11) -0.004(8) 0.003(8) 0.003(7)
C67 0.042(10) 0.031(9) 0.039(9) -0.005(7) -0.012(8) 0.006(7)
C68 0.033(9) 0.058(11) 0.040(9) 0.024(9) 0.001(7) 0.002(8)
C69 0.064(13) 0.058(12) 0.063(12) 0.017(10) -0.001(10) -0.022(10)
C70 0.035(11) 0.14(2) 0.099(17) 0.016(16) -0.029(11) -0.048(13)
C71 0.068(15) 0.055(13) 0.13(2) 0.036(13) -0.022(14) -0.041(11)
C72 0.052(13) 0.057(12) 0.121(18) 0.022(12) -0.030(12) -0.026(10)
C73 0.084(16) 0.073(14) 0.068(14) -0.011(12) 0.023(12) -0.001(12)
C74 0.103(18) 0.100(19) 0.061(14) 0.003(13) 0.045(13) -0.005(14)
C75 0.119(19) 0.049(13) 0.079(15) -0.037(12) 0.038(14) -0.004(12)
C76 0.081(14) 0.028(9) 0.076(14) -0.014(10) 0.033(11) -0.023(9)
C77 0.049(10) 0.025(8) 0.051(11) -0.018(8) 0.005(8) -0.011(7)
C78 0.048(10) 0.026(8) 0.046(10) -0.010(8) 0.001(8) -0.016(7)
C79 0.046(10) 0.028(9) 0.052(10) -0.005(8) 0.012(8) 0.000(8)
C80 0.039(11) 0.042(11) 0.103(15) -0.006(11) 0.018(10) 0.002(9)
C81 0.076(15) 0.052(13) 0.13(2) -0.002(13) 0.058(15) 0.033(11)
C82 0.079(16) 0.042(12) 0.15(2) 0.038(13) -0.001(15) 0.029(11)
C83 0.056(13) 0.038(11) 0.136(19) 0.003(12) 0.040(13) -0.004(9)
C84 0.021(8) 0.025(8) 0.049(10) -0.005(7) 0.008(7) -0.001(6)
C85 0.032(8) 0.026(8) 0.041(9) -0.009(7) 0.005(7) 0.006(7)
C86 0.071(14) 0.018(9) 0.139(19) -0.017(11) 0.038(13) -0.009(9)
C87 0.089(18) 0.040(12) 0.16(2) 0.007(14) 0.004(17) -0.029(12)
C88 0.077(17) 0.077(17) 0.14(2) -0.025(16) 0.035(16) -0.032(13)
C89 0.095(17) 0.063(14) 0.090(16) 0.015(13) 0.010(13) -0.010(13)
C90 0.056(12) 0.031(10) 0.095(15) 0.009(10) 0.007(11) -0.025(9)
C91 0.020(9) 0.100(17) 0.075(14) 0.016(13) 0.014(9) 0.005(10)
C92 0.017(9) 0.13(2) 0.057(13) 0.017(14) 0.003(8) -0.012(11)
C93 0.063(15) 0.081(16) 0.14(2) 0.059(16) 0.009(14) -0.029(12)
C94 0.10(2) 0.27(5) 0.08(2) 0.12(3) -0.001(17) -0.04(3)
C95 0.11(3) 0.25(5) 0.12(3) 0.03(3) 0.07(2) 0.01(3)
C96 0.059(14) 0.109(19) 0.066(15) 0.009(13) 0.031(11) -0.012(12)
B1 0.046(14) 0.082(18) 0.059(15) -0.017(14) 0.013(12) 0.007(13)
B2 0.033(13) 0.09(2) 0.10(2) -0.039(19) -0.021(14) 0.000(14)
B3 0.010(10) 0.09(2) 0.15(3) 0.01(2) 0.015(14) 0.006(12)

loop_
_atom_type_symbol
_atom_type_description
_atom_type_scat_dispersion_real
_atom_type_scat_dispersion_imag
_atom_type_scat_source
C C 0.0033 0.0016 'International Tables Vol C Tables 4.2.6.8 and 6.1.1.4'
H H 0.0000 0.0000 'International Tables Vol C Tables 4.2.6.8 and 6.1.1.4'
N N 0.0061 0.0033 'International Tables Vol C Tables 4.2.6.8 and 6.1.1.4'
O O 0.0106 0.0060 'International Tables Vol C Tables 4.2.6.8 and 6.1.1.4'
B B 0.0013 0.0007 'International Tables Vol C Tables 4.2.6.8 and 6.1.1.4'
F F 0.0171 0.0103 'International Tables Vol C Tables 4.2.6.8 and 6.1.1.4'
Ni Ni 0.3393 1.1124 'International Tables Vol C Tables 4.2.6.8 and 6.1.1.4'

loop_
_geom_angle_atom_site_label_1
_geom_angle_atom_site_label_2
_geom_angle_atom_site_label_3
_geom_angle
_geom_angle_site_symmetry_1
_geom_angle_site_symmetry_3
_geom_angle_publ_flag
N30 Ni1 N3 173.1(5) . . ?
N30 Ni1 N32 78.5(6) . . ?
N3 Ni1 N32 108.4(6) . . ?
N30 Ni1 O13 102.3(5) . . ?
N3 Ni1 O13 77.5(5) . . ?
N32 Ni1 O13 91.4(5) . . ?
N30 Ni1 N1 101.3(6) . . ?
N3 Ni1 N1 78.9(6) . . ?
N32 Ni1 N1 93.8(5) . . ?
O13 Ni1 N1 156.4(5) . . ?
N30 Ni1 O2 77.5(5) . . ?
N3 Ni1 O2 95.7(5) . . ?
N32 Ni1 O2 155.2(6) . . ?
O13 Ni1 O2 87.7(4) . . ?
N1 Ni1 O2 96.9(5) . . ?
N5 Ni2 N4 79.0(6) . . ?
N5 Ni2 N7 87.4(6) . . ?
N4 Ni2 N7 164.2(5) . . ?
N5 Ni2 N2 164.9(6) . . ?
N4 Ni2 N2 88.0(6) . . ?
N7 Ni2 N2 106.4(6) . . ?
N5 Ni2 O7 89.0(5) . . ?
N4 Ni2 O7 97.4(5) . . ?
N7 Ni2 O7 90.4(5) . . ?
N2 Ni2 O7 85.1(5) . . ?
N5 Ni2 O8 94.5(5) . . ?
N4 Ni2 O8 83.8(5) . . ?
N7 Ni2 O8 89.2(5) . . ?
N2 Ni2 O8 91.7(5) . . ?
O7 Ni2 O8 176.5(5) . . ?
N11 Ni3 N6 175.6(6) . . ?
N11 Ni3 N8 105.4(5) . . ?
N6 Ni3 N8 78.4(6) . . ?
N11 Ni3 N9 77.5(5) . . ?
N6 Ni3 N9 104.7(5) . . ?
N8 Ni3 N9 95.1(5) . . ?
N11 Ni3 O9 78.5(5) . . ?
N6 Ni3 O9 99.5(4) . . ?
N8 Ni3 O9 88.5(5) . . ?
N9 Ni3 O9 155.8(5) . . ?
N11 Ni3 O14 97.9(4) . . ?
N6 Ni3 O14 78.1(5) . . ?
N8 Ni3 O14 155.8(5) . . ?
N9 Ni3 O14 96.3(5) . . ?
O9 Ni3 O14 89.9(4) . . ?
N12 Ni4 N13 79.0(5) . . ?
N12 Ni4 N10 88.3(5) . . ?
N13 Ni4 N10 165.2(5) . . ?
N12 Ni4 N15 162.9(5) . . ?
N13 Ni4 N15 86.4(5) . . ?
N10 Ni4 N15 107.2(5) . . ?
N12 Ni4 O12 96.0(4) . . ?
N13 Ni4 O12 89.0(4) . . ?
N10 Ni4 O12 84.6(4) . . ?
N15 Ni4 O12 92.7(4) . . ?
N12 Ni4 O11 85.6(5) . . ?
N13 Ni4 O11 97.7(4) . . ?
N10 Ni4 O11 88.9(4) . . ?
N15 Ni4 O11 87.6(5) . . ?
O12 Ni4 O11 173.2(4) . . ?
N19 Ni5 N14 174.6(5) . . ?
N19 Ni5 N16 106.9(5) . . ?
N14 Ni5 N16 78.4(5) . . ?
N19 Ni5 O10 96.9(4) . . ?
N14 Ni5 O10 77.8(4) . . ?
N16 Ni5 O10 155.2(4) . . ?
N19 Ni5 N17 77.7(5) . . ?
N14 Ni5 N17 103.6(5) . . ?
N16 Ni5 N17 92.6(5) . . ?
O10 Ni5 N17 99.6(4) . . ?
N19 Ni5 O3 78.1(4) . . ?
N14 Ni5 O3 100.8(4) . . ?
N16 Ni5 O3 91.1(4) . . ?
O10 Ni5 O3 86.6(4) . . ?
N17 Ni5 O3 155.6(4) . . ?
N21 Ni6 N20 77.9(4) . . ?
N21 Ni6 N18 164.5(5) . . ?
N20 Ni6 N18 89.0(5) . . ?
N21 Ni6 O5 88.0(4) . . ?
N20 Ni6 O5 99.9(4) . . ?
N18 Ni6 O5 86.1(4) . . ?
N21 Ni6 O6 96.4(4) . . ?
N20 Ni6 O6 82.8(4) . . ?
N18 Ni6 O6 90.0(4) . . ?
O5 Ni6 O6 175.2(4) . . ?
N21 Ni6 N23 86.7(5) . . ?
N20 Ni6 N23 160.6(4) . . ?
N18 Ni6 N23 107.7(5) . . ?
O5 Ni6 N23 91.2(5) . . ?
O6 Ni6 N23 87.3(5) . . ?
N22 Ni7 N27 176.7(5) . . ?
N22 Ni7 N25 101.1(5) . . ?
N27 Ni7 N25 78.2(5) . . ?
N22 Ni7 N24 77.6(5) . . ?
N27 Ni7 N24 105.6(5) . . ?
N25 Ni7 N24 93.3(5) . . ?
N22 Ni7 O1 103.4(4) . . ?
N27 Ni7 O1 77.3(4) . . ?
N25 Ni7 O1 155.5(5) . . ?
N24 Ni7 O1 92.9(5) . . ?
N22 Ni7 O4 77.6(5) . . ?
N27 Ni7 O4 99.2(4) . . ?
N25 Ni7 O4 95.1(4) . . ?
N24 Ni7 O4 154.9(4) . . ?
O1 Ni7 O4 89.2(4) . . ?
N29 Ni8 N28 79.2(5) . . ?
N29 Ni8 O15 87.8(5) . . ?
N28 Ni8 O15 98.2(5) . . ?
N29 Ni8 N31 86.6(6) . . ?
N28 Ni8 N31 163.5(5) . . ?
O15 Ni8 N31 89.6(6) . . ?
N29 Ni8 O16 94.2(5) . . ?
N28 Ni8 O16 85.2(5) . . ?
O15 Ni8 O16 176.3(5) . . ?
N31 Ni8 O16 87.4(5) . . ?
N29 Ni8 N26 163.2(5) . . ?
N28 Ni8 N26 86.5(5) . . ?
O15 Ni8 N26 85.6(5) . . ?
N31 Ni8 N26 108.7(6) . . ?
O16 Ni8 N26 93.4(5) . . ?
C84 O1 Ni7 108.9(8) . . ?
C85 O2 Ni1 107.5(9) . . ?
C60 O3 Ni5 107.1(8) . . ?
C61 O4 Ni7 106.8(9) . . ?
Ni6 O5 H65 120.8(7) . . ?
Ni6 O5 H66 120.9(8) . . ?
H65 O5 H66 118.3(10) . . ?
Ni6 O6 H67 120.8(7) . . ?
Ni6 O6 H68 120.6(7) . . ?
H67 O6 H68 118.6(10) . . ?
Ni2 O7 H69 120.7(10) . . ?
Ni2 O7 H70 120.8(9) . . ?
H69 O7 H70 118.5(12) . . ?
Ni2 O8 H71 120.7(8) . . ?
Ni2 O8 H72 120.8(8) . . ?
H71 O8 H72 118.4(11) . . ?
C36 O9 Ni3 108.5(9) . . ?
C37 O10 Ni5 108.0(9) . . ?
Ni4 O11 H73 121.0(7) . . ?
Ni4 O11 H74 121.3(8) . . ?
H73 O11 H74 117.7(10) . . ?
Ni4 O12 H75 120.7(8) . . ?
Ni4 O12 H76 120.8(7) . . ?
H75 O12 H76 118.5(9) . . ?
C12 O13 Ni1 109.9(10) . . ?
C13 O14 Ni3 106.5(10) . . ?
Ni8 O15 H77 121.9(10) . . ?
Ni8 O15 H78 120.9(9) . . ?
H77 O15 H78 117.2(12) . . ?
Ni8 O16 H79 121.1(8) . . ?
Ni8 O16 H80 120.8(8) . . ?
H79 O16 H80 118.1(11) . . ?
O34 O23 O35 110(3) . . ?
C1 N1 C5 122.4(15) . . ?
C1 N1 Ni1 126.8(13) . . ?
C5 N1 Ni1 109.3(11) . . ?
C11 N2 C7 117.2(16) . . ?
C11 N2 Ni2 116.5(13) . . ?
C7 N2 Ni2 124.0(12) . . ?
C6 N3 N4 121.2(15) . . ?
C6 N3 Ni1 122.1(12) . . ?
N4 N3 Ni1 115.8(10) . . ?
N3 N4 C12 109.7(14) . . ?
N3 N4 Ni2 125.0(10) . . ?
C12 N4 Ni2 117.2(12) . . ?
C13 N5 N6 112.8(13) . . ?
C13 N5 Ni2 115.9(10) . . ?
N6 N5 Ni2 124.9(11) . . ?
C19 N6 N5 123.8(13) . . ?
C19 N6 Ni3 120.2(11) . . ?
N5 N6 Ni3 116.0(10) . . ?
C14 N7 C18 118.5(14) . . ?
C14 N7 Ni2 116.3(12) . . ?
C18 N7 Ni2 124.1(10) . . ?
C24 N8 C20 119.4(15) . . ?
C24 N8 Ni3 125.9(12) . . ?
C20 N8 Ni3 113.2(11) . . ?
C25 N9 C29 119.2(16) . . ?
C25 N9 Ni3 125.9(12) . . ?
C29 N9 Ni3 113.2(11) . . ?
C35 N10 C31 116.4(13) . . ?
C35 N10 Ni4 116.5(10) . . ?
C31 N10 Ni4 124.8(9) . . ?
C30 N11 N12 122.3(13) . . ?
C30 N11 Ni3 121.5(11) . . ?
N12 N11 Ni3 116.0(9) . . ?
N11 N12 C36 112.1(12) . . ?
N11 N12 Ni4 125.1(9) . . ?
C36 N12 Ni4 115.4(10) . . ?
N14 N13 C37 109.8(11) . . ?
N14 N13 Ni4 124.7(8) . . ?
C37 N13 Ni4 115.8(10) . . ?
C43 N14 N13 122.1(11) . . ?
C43 N14 Ni5 120.4(10) . . ?
N13 N14 Ni5 117.4(8) . . ?
C38 N15 C42 118.7(13) . . ?
C38 N15 Ni4 116.6(10) . . ?
C42 N15 Ni4 123.6(9) . . ?
C48 N16 C44 119.9(13) . . ?
C48 N16 Ni5 127.0(11) . . ?
C44 N16 Ni5 112.9(9) . . ?
C49 N17 C53 120.1(13) . . ?
C49 N17 Ni5 126.2(11) . . ?
C53 N17 Ni5 111.8(9) . . ?
C58 N18 C55 117.9(13) . . ?
C58 N18 Ni6 114.8(10) . . ?
C55 N18 Ni6 122.8(9) . . ?
C54 N19 N20 120.1(11) . . ?
C54 N19 Ni5 122.6(9) . . ?
N20 N19 Ni5 116.7(8) . . ?
C60 N20 N19 110.0(10) . . ?
C60 N20 Ni6 117.2(9) . . ?
N19 N20 Ni6 125.4(8) . . ?
C61 N21 N22 110.0(12) . . ?
C61 N21 Ni6 118.0(10) . . ?
N22 N21 Ni6 123.7(9) . . ?
C67 N22 N21 123.6(13) . . ?
C67 N22 Ni7 118.2(11) . . ?
N21 N22 Ni7 117.1(9) . . ?
C62 N23 C66 118.0(14) . . ?
C62 N23 Ni6 115.9(12) . . ?
C66 N23 Ni6 121.6(10) . . ?
C72 N24 C68 119.0(14) . . ?
C72 N24 Ni7 127.9(12) . . ?
C68 N24 Ni7 112.8(10) . . ?
C73 N25 C77 117.5(15) . . ?
C73 N25 Ni7 126.0(12) . . ?
C77 N25 Ni7 114.0(10) . . ?
C79 N26 C83 116.6(14) . . ?
C79 N26 Ni8 125.9(10) . . ?
C83 N26 Ni8 113.6(12) . . ?
C78 N27 N28 123.6(12) . . ?
C78 N27 Ni7 119.5(10) . . ?
N28 N27 Ni7 116.3(8) . . ?
N27 N28 C84 112.9(12) . . ?
N27 N28 Ni8 125.6(9) . . ?
C84 N28 Ni8 114.5(10) . . ?
N30 N29 C85 109.5(12) . . ?
N30 N29 Ni8 127.8(10) . . ?
C85 N29 Ni8 116.4(10) . . ?
C91 N30 N29 120.4(15) . . ?
C91 N30 Ni1 121.2(13) . . ?
N29 N30 Ni1 118.4(9) . . ?
C90 N31 C86 117.7(15) . . ?
C90 N31 Ni8 123.1(12) . . ?
C86 N31 Ni8 117.8(12) . . ?
C96 N32 C92 118.9(18) . . ?
C96 N32 Ni1 127.3(16) . . ?
C92 N32 Ni1 112.6(13) . . ?
C2 C1 N1 121(2) . . ?
C2 C1 H33 117(2) . . ?
N1 C1 H33 121.3(18) . . ?
C1 C2 C3 119(2) . . ?
C1 C2 H34 130(3) . . ?
C3 C2 H34 110(2) . . ?
C4 C3 C2 120.8(17) . . ?
C4 C3 H35 118(2) . . ?
C2 C3 H35 121(2) . . ?
C3 C4 C5 117.6(19) . . ?
C3 C4 H36 118.6(18) . . ?
C5 C4 H36 124(2) . . ?
N1 C5 C4 118.5(17) . . ?
N1 C5 C6 118.0(14) . . ?
C4 C5 C6 123.4(17) . . ?
N3 C6 C7 129.3(16) . . ?
N3 C6 C5 109.3(15) . . ?
C7 C6 C5 120.9(14) . . ?
N2 C7 C8 122.0(17) . . ?
N2 C7 C6 118.4(16) . . ?
C8 C7 C6 119.6(18) . . ?
C7 C8 C9 118.8(19) . . ?
C7 C8 H37 120.3(19) . . ?
C9 C8 H37 120.8(19) . . ?
C10 C9 C8 120.9(19) . . ?
C10 C9 H38 121(3) . . ?
C8 C9 H38 118(3) . . ?
C9 C10 C11 118(2) . . ?
C9 C10 H39 120(2) . . ?
C11 C10 H39 122(3) . . ?
N2 C11 C10 123.3(19) . . ?
N2 C11 H40 117.5(18) . . ?
C10 C11 H40 119.2(19) . . ?
O13 C12 N4 125.5(15) . . ?
O13 C12 C13 127.1(14) . . ?
N4 C12 C13 107.4(15) . . ?
O14 C13 N5 125.9(15) . . ?
O14 C13 C12 117.7(15) . . ?
N5 C13 C12 116.4(13) . . ?
N7 C14 C15 121.9(16) . . ?
N7 C14 H1 119.8(18) . . ?
C15 C14 H1 118.3(18) . . ?
C14 C15 C16 122.3(16) . . ?
C14 C15 H2 122(2) . . ?
C16 C15 H2 116(2) . . ?
C15 C16 C17 113.7(17) . . ?
C15 C16 H3 122.4(19) . . ?
C17 C16 H3 124(2) . . ?
C18 C17 C16 125.3(18) . . ?
C18 C17 H4 120.9(17) . . ?
C16 C17 H4 113.8(18) . . ?
C17 C18 N7 118.2(15) . . ?
C17 C18 C19 122.3(15) . . ?
N7 C18 C19 119.4(14) . . ?
N6 C19 C20 111.4(13) . . ?
N6 C19 C18 125.9(14) . . ?
C20 C19 C18 122.4(14) . . ?
N8 C20 C21 120.5(17) . . ?
N8 C20 C19 116.0(14) . . ?
C21 C20 C19 122.9(16) . . ?
C20 C21 C22 119.6(17) . . ?
C20 C21 H5 120.3(19) . . ?
C22 C21 H5 120(2) . . ?
C23 C22 C21 118.5(19) . . ?
C23 C22 H6 119(2) . . ?
C21 C22 H6 123(2) . . ?
C22 C23 C24 122(2) . . ?
C22 C23 H7 121(3) . . ?
C24 C23 H7 118(3) . . ?
N8 C24 C23 120.3(18) . . ?
N8 C24 H8 116.4(18) . . ?
C23 C24 H8 123(2) . . ?
N9 C25 C26 119.7(18) . . ?
N9 C25 H41 119.1(17) . . ?
C26 C25 H41 121.1(19) . . ?
C27 C26 C25 122(2) . . ?
C27 C26 H42 118(2) . . ?
C25 C26 H42 119(2) . . ?
C26 C27 C28 118(2) . . ?
C26 C27 H43 121(2) . . ?
C28 C27 H43 121(2) . . ?
C29 C28 C27 119.3(18) . . ?
C29 C28 H44 120.9(19) . . ?
C27 C28 H44 119.7(19) . . ?
C28 C29 N9 121.5(17) . . ?
C28 C29 C30 123.5(18) . . ?
N9 C29 C30 114.7(16) . . ?
N11 C30 C29 111.6(15) . . ?
N11 C30 C31 126.3(16) . . ?
C29 C30 C31 122.0(17) . . ?
N10 C31 C32 122.3(15) . . ?
N10 C31 C30 119.7(14) . . ?
C32 C31 C30 118.0(16) . . ?
C33 C32 C31 117.8(18) . . ?
C33 C32 H57 118(2) . . ?
C31 C32 H57 124(2) . . ?
C32 C33 C34 123.1(18) . . ?
C32 C33 H58 117(2) . . ?
C34 C33 H58 119(2) . . ?
C33 C34 C35 116.2(17) . . ?
C33 C34 H59 122.6(19) . . ?
C35 C34 H59 121(2) . . ?
N10 C35 C34 124.0(16) . . ?
N10 C35 H60 117.6(16) . . ?
C34 C35 H60 118.5(17) . . ?
O9 C36 N12 124.1(13) . . ?
O9 C36 C37 122.9(13) . . ?
N12 C36 C37 113.0(12) . . ?
O10 C37 N13 125.4(15) . . ?
O10 C37 C36 122.2(13) . . ?
N13 C37 C36 112.4(12) . . ?
N15 C38 C39 122.3(14) . . ?
N15 C38 H45 118.1(14) . . ?
C39 C38 H45 119.5(14) . . ?
C40 C39 C38 119.7(13) . . ?
C40 C39 H46 118.4(16) . . ?
C38 C39 H46 121.6(17) . . ?
C39 C40 C41 119.5(13) . . ?
C39 C40 H47 120.7(15) . . ?
C41 C40 H47 119.8(17) . . ?
C40 C41 C42 118.3(14) . . ?
C40 C41 H48 121.9(16) . . ?
C42 C41 H48 119.9(15) . . ?
N15 C42 C41 121.4(13) . . ?
N15 C42 C43 121.6(12) . . ?
C41 C42 C43 116.9(14) . . ?
N14 C43 C44 111.8(12) . . ?
N14 C43 C42 123.8(13) . . ?
C44 C43 C42 124.4(13) . . ?
N16 C44 C45 118.4(14) . . ?
N16 C44 C43 115.2(12) . . ?
C45 C44 C43 126.3(14) . . ?
C46 C45 C44 120.0(15) . . ?
C46 C45 H49 121.5(16) . . ?
C44 C45 H49 118.5(17) . . ?
C45 C46 C47 120.3(16) . . ?
C45 C46 H50 117.1(19) . . ?
C47 C46 H50 122.6(19) . . ?
C46 C47 C48 119.5(16) . . ?
C46 C47 H51 116.4(18) . . ?
C48 C47 H51 124.0(19) . . ?
N16 C48 C47 121.8(15) . . ?
N16 C48 H52 120.7(16) . . ?
C47 C48 H52 117.4(16) . . ?
N17 C49 C50 122.0(16) . . ?
N17 C49 H9 119.4(16) . . ?
C50 C49 H9 118.6(16) . . ?
C51 C50 C49 120.2(15) . . ?
C51 C50 H10 120.7(19) . . ?
C49 C50 H10 119.0(19) . . ?
C50 C51 C52 119.1(15) . . ?
C50 C51 H11 118.9(17) . . ?
C52 C51 H11 122.1(17) . . ?
C53 C52 C51 119.0(14) . . ?
C53 C52 H12 119.1(15) . . ?
C51 C52 H12 121.9(16) . . ?
N17 C53 C52 119.6(13) . . ?
N17 C53 C54 115.9(12) . . ?
C52 C53 C54 124.2(14) . . ?
N19 C54 C55 128.6(13) . . ?
N19 C54 C53 110.1(12) . . ?
C55 C54 C53 121.0(13) . . ?
C56 C55 N18 123.3(13) . . ?
C56 C55 C54 118.7(14) . . ?
N18 C55 C54 118.0(13) . . ?
C55 C56 C57 117.9(15) . . ?
C55 C56 H61 119.5(15) . . ?
C57 C56 H61 122.5(16) . . ?
C59 C57 C56 119.9(16) . . ?
C59 C57 H62 120.1(18) . . ?
C56 C57 H62 120.0(18) . . ?
N18 C58 C59 119.9(16) . . ?
N18 C58 H63 118.4(16) . . ?
C59 C58 H63 121.6(17) . . ?
C57 C59 C58 120.6(16) . . ?
C57 C59 H64 119.2(16) . . ?
C58 C59 H64 120.2(18) . . ?
O3 C60 N20 127.5(13) . . ?
O3 C60 C61 122.0(13) . . ?
N20 C60 C61 110.5(12) . . ?
O4 C61 N21 127.3(14) . . ?
O4 C61 C60 121.7(13) . . ?
N21 C61 C60 111.0(13) . . ?
N23 C62 C63 124.0(16) . . ?
N23 C62 H13 116.4(19) . . ?
C63 C62 H13 119.6(18) . . ?
C64 C63 C62 118.9(16) . . ?
C64 C63 H14 118.9(18) . . ?
C62 C63 H14 122.2(19) . . ?
C63 C64 C65 116.9(15) . . ?
C63 C64 H15 122.8(19) . . ?
C65 C64 H15 120.3(19) . . ?
C66 C65 C64 122.6(16) . . ?
C66 C65 H16 117.3(18) . . ?
C64 C65 H16 120.1(16) . . ?
C65 C66 N23 119.4(15) . . ?
C65 C66 C67 120.8(15) . . ?
N23 C66 C67 119.5(13) . . ?
N22 C67 C68 115.5(14) . . ?
N22 C67 C66 123.9(14) . . ?
C68 C67 C66 120.2(13) . . ?
N24 C68 C69 121.4(15) . . ?
N24 C68 C67 113.8(13) . . ?
C69 C68 C67 124.2(15) . . ?
C68 C69 C70 115.8(17) . . ?
C68 C69 H53 120.2(17) . . ?
C70 C69 H53 124.0(19) . . ?
C71 C70 C69 120.8(18) . . ?
C71 C70 H54 124.2(19) . . ?
C69 C70 H54 115(2) . . ?
C72 C71 C70 118.0(17) . . ?
C72 C71 H55 125(2) . . ?
C70 C71 H55 116(2) . . ?
N24 C72 C71 124.4(17) . . ?
N24 C72 H56 117.8(18) . . ?
C71 C72 H56 117.7(18) . . ?
N25 C73 C74 121.8(18) . . ?
N25 C73 H17 116.8(18) . . ?
C74 C73 H17 121(2) . . ?
C75 C74 C73 117.3(18) . . ?
C75 C74 H18 120(2) . . ?
C73 C74 H18 122(2) . . ?
C76 C75 C74 119.5(17) . . ?
C76 C75 H19 122(2) . . ?
C74 C75 H19 118(2) . . ?
C75 C76 C77 124.1(16) . . ?
C75 C76 H20 118.0(19) . . ?
C77 C76 H20 117.8(18) . . ?
C76 C77 N25 119.7(15) . . ?
C76 C77 C78 128.2(14) . . ?
N25 C77 C78 111.7(13) . . ?
N27 C78 C77 114.4(13) . . ?
N27 C78 C79 126.2(14) . . ?
C77 C78 C79 119.3(14) . . ?
N26 C79 C80 125.0(15) . . ?
N26 C79 C78 118.0(14) . . ?
C80 C79 C78 117.0(15) . . ?
C79 C80 C81 119.4(17) . . ?
C79 C80 H21 121.3(18) . . ?
C81 C80 H21 119.3(18) . . ?
C80 C81 C82 118.3(17) . . ?
C80 C81 H22 123(2) . . ?
C82 C81 H22 118(2) . . ?
C81 C82 C83 120.4(16) . . ?
C81 C82 H23 123(2) . . ?
C83 C82 H23 117(2) . . ?
N26 C83 C82 120.2(16) . . ?
N26 C83 H24 117.9(18) . . ?
C82 C83 H24 121.9(19) . . ?
O1 C84 N28 124.1(13) . . ?
O1 C84 C85 122.7(12) . . ?
N28 C84 C85 113.2(13) . . ?
O2 C85 N29 125.8(14) . . ?
O2 C85 C84 121.3(13) . . ?
N29 C85 C84 112.9(12) . . ?
N31 C86 C87 122(2) . . ?
N31 C86 H25 116.0(17) . . ?
C87 C86 H25 122(2) . . ?
C88 C87 C86 121(2) . . ?
C88 C87 H26 124(2) . . ?
C86 C87 H26 116(3) . . ?
C87 C88 C89 118(2) . . ?
C87 C88 H27 116(3) . . ?
C89 C88 H27 125(3) . . ?
C88 C89 C90 121(2) . . ?
C88 C89 H28 118(2) . . ?
C90 C89 H28 120(2) . . ?
N31 C90 C89 120.4(18) . . ?
N31 C90 C91 121.4(15) . . ?
C89 C90 C91 118.1(19) . . ?
N30 C91 C92 110(2) . . ?
N30 C91 C90 125.3(17) . . ?
C92 C91 C90 124.1(19) . . ?
N32 C92 C91 115(2) . . ?
N32 C92 C93 120.3(19) . . ?
C91 C92 C93 124(2) . . ?
C94 C93 C92 114(3) . . ?
C94 C93 H29 123(3) . . ?
C92 C93 H29 123(3) . . ?
C93 C94 C95 126(3) . . ?
C93 C94 H30 118(5) . . ?
C95 C94 H30 116(4) . . ?
C96 C95 C94 110(3) . . ?
C96 C95 H31 133(5) . . ?
C94 C95 H31 115(5) . . ?
N32 C96 C95 131(3) . . ?
N32 C96 H32 114(2) . . ?
C95 C96 H32 114(3) . . ?
F1 B1 F3 114(2) . . ?
F1 B1 F4 111.9(19) . . ?
F3 B1 F4 105.8(17) . . ?
F1 B1 F2 112.7(17) . . ?
F3 B1 F2 107.0(17) . . ?
F4 B1 F2 104.5(18) . . ?
F5 B2 F8 114(3) . . ?
F5 B2 F7 113(2) . . ?
F8 B2 F7 113(2) . . ?
F5 B2 F6 105(2) . . ?
F8 B2 F6 105(2) . . ?
F7 B2 F6 105(2) . . ?
F10 B3 F11 109(3) . . ?
F10 B3 F9 101(2) . . ?
F11 B3 F9 116(2) . . ?
F10 B3 F12 104(2) . . ?
F11 B3 F12 113.3(18) . . ?
F9 B3 F12 112(3) . . ?
F14 B5 F15 133(3) . . ?
F14 B5 F13 97(3) . . ?
F15 B5 F13 97(3) . . ?
F14 B5 F16 106(3) . . ?
F15 B5 F16 99(3) . . ?
F13 B5 F16 128(3) . . ?

loop_
_geom_bond_atom_site_label_1
_geom_bond_atom_site_label_2
_geom_bond_distance
_geom_bond_site_symmetry_2
_geom_bond_publ_flag
Ni1 N30 1.943(13) . ?
Ni1 N3 1.985(14) . ?
Ni1 N32 2.029(14) . ?
Ni1 O13 2.106(10) . ?
Ni1 N1 2.106(13) . ?
Ni1 O2 2.119(10) . ?
Ni2 N5 2.012(13) . ?
Ni2 N4 2.027(14) . ?
Ni2 N7 2.065(13) . ?
Ni2 N2 2.089(14) . ?
Ni2 O7 2.098(12) . ?
Ni2 O8 2.101(11) . ?
Ni3 N11 1.955(12) . ?
Ni3 N6 1.976(13) . ?
Ni3 N8 2.025(15) . ?
Ni3 N9 2.090(14) . ?
Ni3 O9 2.103(11) . ?
Ni3 O14 2.138(10) . ?
Ni4 N12 2.016(12) . ?
Ni4 N13 2.021(11) . ?
Ni4 N10 2.040(12) . ?
Ni4 N15 2.061(12) . ?
Ni4 O12 2.082(9) . ?
Ni4 O11 2.103(10) . ?
Ni5 N19 1.973(11) . ?
Ni5 N14 1.980(11) . ?
Ni5 N16 2.051(11) . ?
Ni5 O10 2.095(10) . ?
Ni5 N17 2.099(12) . ?
Ni5 O3 2.119(9) . ?
Ni6 N21 2.000(11) . ?
Ni6 N20 2.018(10) . ?
Ni6 N18 2.064(11) . ?
Ni6 O5 2.107(10) . ?
Ni6 O6 2.118(10) . ?
Ni6 N23 2.123(13) . ?
Ni7 N22 1.978(12) . ?
Ni7 N27 1.985(11) . ?
Ni7 N25 2.059(13) . ?
Ni7 N24 2.080(12) . ?
Ni7 O1 2.112(9) . ?
Ni7 O4 2.147(9) . ?
Ni8 N29 1.994(13) . ?
Ni8 N28 2.040(11) . ?
Ni8 O15 2.070(12) . ?
Ni8 N31 2.071(14) . ?
Ni8 O16 2.100(11) . ?
Ni8 N26 2.105(12) . ?
F1 B1 1.30(2) . ?
F2 B1 1.43(2) . ?
F3 B1 1.38(3) . ?
F4 B1 1.40(2) . ?
F5 B2 1.28(3) . ?
F6 B2 1.46(3) . ?
F7 B2 1.39(3) . ?
F8 B2 1.35(3) . ?
F9 B3 1.33(3) . ?
F10 B3 1.27(3) . ?
F11 B3 1.32(3) . ?
F12 B3 1.38(3) . ?
F13 B5 1.35(3) . ?
F14 B5 1.26(3) . ?
F15 B5 1.33(4) . ?
F16 B5 1.38(3) . ?
O1 C84 1.256(16) . ?
O2 C85 1.237(15) . ?
O3 C60 1.253(15) . ?
O4 C61 1.251(17) . ?
O5 H65 0.959(10) . ?
O5 H66 0.958(10) . ?
O6 H67 0.955(9) . ?
O6 H68 0.958(10) . ?
O7 H69 0.958(12) . ?
O7 H70 0.956(13) . ?
O8 H71 0.958(10) . ?
O8 H72 0.957(11) . ?
O9 C36 1.243(15) . ?
O10 C37 1.259(16) . ?
O11 H73 0.963(10) . ?
O11 H74 0.959(10) . ?
O12 H75 0.957(9) . ?
O12 H76 0.957(10) . ?
O13 C12 1.181(18) . ?
O14 C13 1.265(16) . ?
O15 H77 0.958(11) . ?
O15 H78 0.971(13) . ?
O16 H79 0.958(10) . ?
O16 H80 0.961(11) . ?
O18 O21 1.63(3) . ?
O23 O34 1.41(4) . ?
O23 O35 1.58(4) . ?
O29 O30 1.74(5) . ?
N1 C1 1.35(2) . ?
N1 C5 1.37(2) . ?
N2 C11 1.32(2) . ?
N2 C7 1.35(2) . ?
N3 C6 1.283(18) . ?
N3 N4 1.344(17) . ?
N4 C12 1.395(19) . ?
N5 C13 1.32(2) . ?
N5 N6 1.340(17) . ?
N6 C19 1.304(18) . ?
N7 C14 1.34(2) . ?
N7 C18 1.405(19) . ?
N8 C24 1.34(2) . ?
N8 C20 1.37(2) . ?
N9 C25 1.31(2) . ?
N9 C29 1.37(2) . ?
N10 C35 1.369(19) . ?
N10 C31 1.378(19) . ?
N11 C30 1.32(2) . ?
N11 N12 1.344(16) . ?
N12 C36 1.349(17) . ?
N13 N14 1.337(15) . ?
N13 C37 1.351(17) . ?
N14 C43 1.308(16) . ?
N15 C38 1.342(17) . ?
N15 C42 1.348(18) . ?
N16 C48 1.316(18) . ?
N16 C44 1.395(18) . ?
N17 C49 1.312(19) . ?
N17 C53 1.387(19) . ?
N18 C58 1.386(19) . ?
N18 C55 1.395(18) . ?
N19 C54 1.311(17) . ?
N19 N20 1.360(14) . ?
N20 C60 1.334(17) . ?
N21 C61 1.334(17) . ?
N21 N22 1.368(16) . ?
N22 C67 1.254(17) . ?
N23 C62 1.33(2) . ?
N23 C66 1.391(18) . ?
N24 C72 1.30(2) . ?
N24 C68 1.342(19) . ?
N25 C73 1.35(2) . ?
N25 C77 1.403(19) . ?
N26 C79 1.333(19) . ?
N26 C83 1.38(2) . ?
N27 C78 1.299(18) . ?
N27 N28 1.324(15) . ?
N28 C84 1.332(16) . ?
N29 N30 1.345(16) . ?
N29 C85 1.346(17) . ?
N30 C91 1.27(2) . ?
N31 C90 1.33(2) . ?
N31 C86 1.37(2) . ?
N32 C96 1.33(2) . ?
N32 C92 1.34(2) . ?
C1 C2 1.33(3) . ?
C1 H33 1.01(2) . ?
C2 C3 1.44(3) . ?
C2 H34 0.94(2) . ?
C3 C4 1.38(3) . ?
C3 H35 0.965(17) . ?
C4 C5 1.43(2) . ?
C4 H36 0.99(2) . ?
C5 C6 1.51(2) . ?
C6 C7 1.48(2) . ?
C7 C8 1.36(2) . ?
C8 C9 1.38(3) . ?
C8 H37 0.96(2) . ?
C9 C10 1.31(3) . ?
C9 H38 0.973(19) . ?
C10 C11 1.41(3) . ?
C10 H39 0.98(2) . ?
C11 H40 0.96(2) . ?
C12 C13 1.52(2) . ?
C14 C15 1.38(2) . ?
C14 H1 0.947(17) . ?
C15 C16 1.39(3) . ?
C15 H2 0.941(16) . ?
C16 C17 1.39(2) . ?
C16 H3 0.96(2) . ?
C17 C18 1.35(2) . ?
C17 H4 0.978(18) . ?
C18 C19 1.45(2) . ?
C19 C20 1.44(2) . ?
C20 C21 1.37(2) . ?
C21 C22 1.41(3) . ?
C21 H5 0.961(18) . ?
C22 C23 1.32(3) . ?
C22 H6 0.913(19) . ?
C23 C24 1.40(3) . ?
C23 H7 0.98(2) . ?
C24 H8 0.934(18) . ?
C25 C26 1.43(3) . ?
C25 H41 1.034(19) . ?
C26 C27 1.29(3) . ?
C26 H42 0.97(2) . ?
C27 C28 1.42(3) . ?
C27 H43 0.98(2) . ?
C28 C29 1.36(2) . ?
C28 H44 0.98(2) . ?
C29 C30 1.46(2) . ?
C30 C31 1.46(2) . ?
C31 C32 1.41(2) . ?
C32 C33 1.35(3) . ?
C32 H57 0.962(19) . ?
C33 C34 1.38(3) . ?
C33 H58 0.983(18) . ?
C34 C35 1.40(2) . ?
C34 H59 0.978(18) . ?
C35 H60 0.999(17) . ?
C36 C37 1.48(2) . ?
C38 C39 1.37(2) . ?
C38 H45 0.961(15) . ?
C39 C40 1.37(2) . ?
C39 H46 0.974(14) . ?
C40 C41 1.38(2) . ?
C40 H47 0.959(14) . ?
C41 C42 1.41(2) . ?
C41 H48 0.949(15) . ?
C42 C43 1.500(19) . ?
C43 C44 1.46(2) . ?
C44 C45 1.42(2) . ?
C45 C46 1.34(2) . ?
C45 H49 0.969(16) . ?
C46 C47 1.37(2) . ?
C46 H50 0.964(17) . ?
C47 C48 1.39(2) . ?
C47 H51 0.941(17) . ?
C48 H52 0.957(15) . ?
C49 C50 1.38(2) . ?
C49 H9 0.956(17) . ?
C50 C51 1.36(2) . ?
C50 H10 0.957(16) . ?
C51 C52 1.41(2) . ?
C51 H11 0.968(15) . ?
C52 C53 1.39(2) . ?
C52 H12 0.960(15) . ?
C53 C54 1.479(19) . ?
C54 C55 1.458(19) . ?
C55 C56 1.38(2) . ?
C56 C57 1.40(2) . ?
C56 H61 0.968(16) . ?
C57 C59 1.39(2) . ?
C57 H62 0.952(17) . ?
C58 C59 1.40(2) . ?
C58 H63 0.969(19) . ?
C59 H64 1.012(17) . ?
C60 C61 1.52(2) . ?
C62 C63 1.39(2) . ?
C62 H13 0.965(18) . ?
C63 C64 1.35(2) . ?
C63 H14 0.934(16) . ?
C64 C65 1.43(2) . ?
C64 H15 0.942(17) . ?
C65 C66 1.33(2) . ?
C65 H16 0.978(17) . ?
C66 C67 1.52(2) . ?
C67 C68 1.45(2) . ?
C68 C69 1.39(2) . ?
C69 C70 1.42(2) . ?
C69 H53 1.012(17) . ?
C70 C71 1.35(3) . ?
C70 H54 1.02(2) . ?
C71 C72 1.35(3) . ?
C71 H55 1.006(18) . ?
C72 H56 0.977(19) . ?
C73 C74 1.43(3) . ?
C73 H17 1.01(2) . ?
C74 C75 1.40(3) . ?
C74 H18 0.988(19) . ?
C75 C76 1.29(2) . ?
C75 H19 0.968(18) . ?
C76 C77 1.36(2) . ?
C76 H20 0.958(16) . ?
C77 C78 1.47(2) . ?
C78 C79 1.50(2) . ?
C79 C80 1.36(2) . ?
C80 C81 1.36(2) . ?
C80 H21 0.963(18) . ?
C81 C82 1.38(3) . ?
C81 H22 0.938(17) . ?
C82 C83 1.41(3) . ?
C82 H23 0.984(18) . ?
C83 H24 0.959(18) . ?
C84 C85 1.48(2) . ?
C86 C87 1.40(3) . ?
C86 H25 0.95(2) . ?
C87 C88 1.32(3) . ?
C87 H26 0.97(2) . ?
C88 C89 1.38(3) . ?
C88 H27 0.93(2) . ?
C89 C90 1.41(3) . ?
C89 H28 0.97(2) . ?
C90 C91 1.53(3) . ?
C91 C92 1.47(2) . ?
C92 C93 1.49(3) . ?
C93 C94 1.41(4) . ?
C93 H29 0.95(3) . ?
C94 C95 1.46(5) . ?
C94 H30 0.91(3) . ?
C95 C96 1.34(4) . ?
C95 H31 0.90(3) . ?
C96 H32 1.01(2) . ?

loop_
_geom_torsion_atom_site_label_1
_geom_torsion_atom_site_label_2
_geom_torsion_atom_site_label_3
_geom_torsion_atom_site_label_4
_geom_torsion
_geom_torsion_site_symmetry_1
_geom_torsion_site_symmetry_2
_geom_torsion_site_symmetry_3
_geom_torsion_site_symmetry_4
_geom_torsion_publ_flag
N22 Ni7 O1 C84 -173.7(9) . . . . ?
N27 Ni7 O1 C84 3.0(9) . . . . ?
N25 Ni7 O1 C84 3.9(16) . . . . ?
N24 Ni7 O1 C84 108.3(10) . . . . ?
O4 Ni7 O1 C84 -96.6(9) . . . . ?
N30 Ni1 O2 C85 -6.2(10) . . . . ?
N3 Ni1 O2 C85 174.2(10) . . . . ?
N32 Ni1 O2 C85 8.6(17) . . . . ?
O13 Ni1 O2 C85 97.0(10) . . . . ?
N1 Ni1 O2 C85 -106.3(10) . . . . ?
N19 Ni5 O3 C60 -1.9(9) . . . . ?
N14 Ni5 O3 C60 172.7(9) . . . . ?
N16 Ni5 O3 C60 -108.9(9) . . . . ?
O10 Ni5 O3 C60 95.8(9) . . . . ?
N17 Ni5 O3 C60 -10.1(16) . . . . ?
N22 Ni7 O4 C61 3.1(9) . . . . ?
N27 Ni7 O4 C61 -177.8(9) . . . . ?
N25 Ni7 O4 C61 103.3(9) . . . . ?
N24 Ni7 O4 C61 -5.7(16) . . . . ?
O1 Ni7 O4 C61 -100.9(9) . . . . ?
N11 Ni3 O9 C36 -2.4(10) . . . . ?
N6 Ni3 O9 C36 -178.4(10) . . . . ?
N8 Ni3 O9 C36 103.7(10) . . . . ?
N9 Ni3 O9 C36 4.8(17) . . . . ?
O14 Ni3 O9 C36 -100.5(10) . . . . ?
N19 Ni5 O10 C37 173.3(9) . . . . ?
N14 Ni5 O10 C37 -6.1(9) . . . . ?
N16 Ni5 O10 C37 10.4(15) . . . . ?
N17 Ni5 O10 C37 -108.0(9) . . . . ?
O3 Ni5 O10 C37 95.8(9) . . . . ?
N30 Ni1 O13 C12 170.5(11) . . . . ?
N3 Ni1 O13 C12 -2.5(11) . . . . ?
N32 Ni1 O13 C12 -111.0(12) . . . . ?
N1 Ni1 O13 C12 -8.3(19) . . . . ?
O2 Ni1 O13 C12 93.8(11) . . . . ?
N11 Ni3 O14 C13 -173.6(10) . . . . ?
N6 Ni3 O14 C13 4.5(10) . . . . ?
N8 Ni3 O14 C13 -9.3(17) . . . . ?
N9 Ni3 O14 C13 108.2(10) . . . . ?
O9 Ni3 O14 C13 -95.2(10) . . . . ?
N30 Ni1 N1 C1 14.3(17) . . . . ?
N3 Ni1 N1 C1 -172.7(17) . . . . ?
N32 Ni1 N1 C1 -64.7(17) . . . . ?
O13 Ni1 N1 C1 -167.0(14) . . . . ?
O2 Ni1 N1 C1 92.8(16) . . . . ?
N30 Ni1 N1 C5 -179.4(11) . . . . ?
N3 Ni1 N1 C5 -6.4(11) . . . . ?
N32 Ni1 N1 C5 101.6(12) . . . . ?
O13 Ni1 N1 C5 -1(2) . . . . ?
O2 Ni1 N1 C5 -100.9(11) . . . . ?
N5 Ni2 N2 C11 -124(2) . . . . ?
N4 Ni2 N2 C11 -154.9(14) . . . . ?
N7 Ni2 N2 C11 31.7(14) . . . . ?
O7 Ni2 N2 C11 -57.2(14) . . . . ?
O8 Ni2 N2 C11 121.4(13) . . . . ?
N5 Ni2 N2 C7 38(3) . . . . ?
N4 Ni2 N2 C7 7.2(14) . . . . ?
N7 Ni2 N2 C7 -166.2(13) . . . . ?
O7 Ni2 N2 C7 104.9(14) . . . . ?
O8 Ni2 N2 C7 -76.6(14) . . . . ?
N30 Ni1 N3 C6 89(5) . . . . ?
N32 Ni1 N3 C6 -94.3(13) . . . . ?
O13 Ni1 N3 C6 178.4(13) . . . . ?
N1 Ni1 N3 C6 -4.0(12) . . . . ?
O2 Ni1 N3 C6 92.0(13) . . . . ?
N30 Ni1 N3 N4 -80(5) . . . . ?
N32 Ni1 N3 N4 96.5(11) . . . . ?
O13 Ni1 N3 N4 9.2(10) . . . . ?
N1 Ni1 N3 N4 -173.1(11) . . . . ?
O2 Ni1 N3 N4 -77.2(11) . . . . ?
C6 N3 N4 C12 177.3(14) . . . . ?
Ni1 N3 N4 C12 -13.5(15) . . . . ?
C6 N3 N4 Ni2 30(2) . . . . ?
Ni1 N3 N4 Ni2 -161.0(7) . . . . ?
N5 Ni2 N4 N3 155.0(13) . . . . ?
N7 Ni2 N4 N3 123.4(19) . . . . ?
N2 Ni2 N4 N3 -32.8(13) . . . . ?
O7 Ni2 N4 N3 -117.5(12) . . . . ?
O8 Ni2 N4 N3 59.2(12) . . . . ?
N5 Ni2 N4 C12 9.6(11) . . . . ?
N7 Ni2 N4 C12 -22(3) . . . . ?
N2 Ni2 N4 C12 -178.1(12) . . . . ?
O7 Ni2 N4 C12 97.1(11) . . . . ?
O8 Ni2 N4 C12 -86.2(11) . . . . ?
N4 Ni2 N5 C13 3.7(11) . . . . ?
N7 Ni2 N5 C13 175.5(12) . . . . ?
N2 Ni2 N5 C13 -28(3) . . . . ?
O7 Ni2 N5 C13 -94.1(12) . . . . ?
O8 Ni2 N5 C13 86.5(12) . . . . ?
N4 Ni2 N5 N6 153.5(13) . . . . ?
N7 Ni2 N5 N6 -34.7(12) . . . . ?
N2 Ni2 N5 N6 122(2) . . . . ?
O7 Ni2 N5 N6 55.7(13) . . . . ?
O8 Ni2 N5 N6 -123.7(12) . . . . ?
C13 N5 N6 C19 175.2(14) . . . . ?
Ni2 N5 N6 C19 25(2) . . . . ?
C13 N5 N6 Ni3 -4.6(16) . . . . ?
Ni2 N5 N6 Ni3 -155.3(7) . . . . ?
N11 Ni3 N6 C19 -154(7) . . . . ?
N8 Ni3 N6 C19 -5.5(12) . . . . ?
N9 Ni3 N6 C19 86.8(12) . . . . ?
O9 Ni3 N6 C19 -91.9(12) . . . . ?
O14 Ni3 N6 C19 -179.8(12) . . . . ?
N11 Ni3 N6 N5 26(7) . . . . ?
N8 Ni3 N6 N5 174.4(11) . . . . ?
N9 Ni3 N6 N5 -93.4(11) . . . . ?
O9 Ni3 N6 N5 88.0(11) . . . . ?
O14 Ni3 N6 N5 0.1(10) . . . . ?
N5 Ni2 N7 C14 -150.7(12) . . . . ?
N4 Ni2 N7 C14 -120(2) . . . . ?
N2 Ni2 N7 C14 35.4(12) . . . . ?
O7 Ni2 N7 C14 120.3(12) . . . . ?
O8 Ni2 N7 C14 -56.1(11) . . . . ?
N5 Ni2 N7 C18 16.8(12) . . . . ?
N4 Ni2 N7 C18 48(2) . . . . ?
N2 Ni2 N7 C18 -157.1(11) . . . . ?
O7 Ni2 N7 C18 -72.2(12) . . . . ?
O8 Ni2 N7 C18 111.3(11) . . . . ?
N11 Ni3 N8 C24 10.7(17) . . . . ?
N6 Ni3 N8 C24 -166.9(17) . . . . ?
N9 Ni3 N8 C24 89.1(16) . . . . ?
O9 Ni3 N8 C24 -66.9(16) . . . . ?
O14 Ni3 N8 C24 -153.2(15) . . . . ?
N11 Ni3 N8 C20 176.8(11) . . . . ?
N6 Ni3 N8 C20 -0.8(12) . . . . ?
N9 Ni3 N8 C20 -104.8(12) . . . . ?
O9 Ni3 N8 C20 99.2(12) . . . . ?
O14 Ni3 N8 C20 13(2) . . . . ?
N11 Ni3 N9 C25 168.7(14) . . . . ?
N6 Ni3 N9 C25 -15.3(15) . . . . ?
N8 Ni3 N9 C25 64.0(14) . . . . ?
O9 Ni3 N9 C25 161.5(13) . . . . ?
O14 Ni3 N9 C25 -94.6(14) . . . . ?
N11 Ni3 N9 C29 3.9(11) . . . . ?
N6 Ni3 N9 C29 179.9(11) . . . . ?
N8 Ni3 N9 C29 -100.8(11) . . . . ?
O9 Ni3 N9 C29 -3.3(19) . . . . ?
O14 Ni3 N9 C29 100.6(11) . . . . ?
N12 Ni4 N10 C35 153.4(12) . . . . ?
N13 Ni4 N10 C35 122.0(19) . . . . ?
N15 Ni4 N10 C35 -33.9(12) . . . . ?
O12 Ni4 N10 C35 57.3(11) . . . . ?
O11 Ni4 N10 C35 -121.0(12) . . . . ?
N12 Ni4 N10 C31 -8.5(12) . . . . ?
N13 Ni4 N10 C31 -40(3) . . . . ?
N15 Ni4 N10 C31 164.2(12) . . . . ?
O12 Ni4 N10 C31 -104.7(12) . . . . ?
O11 Ni4 N10 C31 77.1(12) . . . . ?
N6 Ni3 N11 C30 -116(7) . . . . ?
N8 Ni3 N11 C30 96.3(12) . . . . ?
N9 Ni3 N11 C30 4.5(12) . . . . ?
O9 Ni3 N11 C30 -178.5(13) . . . . ?
O14 Ni3 N11 C30 -90.3(12) . . . . ?
N6 Ni3 N11 N12 59(7) . . . . ?
N8 Ni3 N11 N12 -88.4(10) . . . . ?
N9 Ni3 N11 N12 179.7(10) . . . . ?
O9 Ni3 N11 N12 -3.3(9) . . . . ?
O14 Ni3 N11 N12 85.0(10) . . . . ?
C30 N11 N12 C36 -176.7(13) . . . . ?
Ni3 N11 N12 C36 8.1(15) . . . . ?
C30 N11 N12 Ni4 -28.5(19) . . . . ?
Ni3 N11 N12 Ni4 156.3(7) . . . . ?
N13 Ni4 N12 N11 -155.5(12) . . . . ?
N10 Ni4 N12 N11 32.3(11) . . . . ?
N15 Ni4 N12 N11 -123.2(17) . . . . ?
O12 Ni4 N12 N11 116.7(11) . . . . ?
O11 Ni4 N12 N11 -56.7(11) . . . . ?
N13 Ni4 N12 C36 -8.1(10) . . . . ?
N10 Ni4 N12 C36 179.7(11) . . . . ?
N15 Ni4 N12 C36 24(2) . . . . ?
O12 Ni4 N12 C36 -96.0(11) . . . . ?
O11 Ni4 N12 C36 90.7(11) . . . . ?
N12 Ni4 N13 N14 -148.0(10) . . . . ?
N10 Ni4 N13 N14 -116.0(19) . . . . ?
N15 Ni4 N13 N14 41.0(10) . . . . ?
O12 Ni4 N13 N14 -51.8(10) . . . . ?
O11 Ni4 N13 N14 128.0(10) . . . . ?
N12 Ni4 N13 C37 -5.8(10) . . . . ?
N10 Ni4 N13 C37 26(2) . . . . ?
N15 Ni4 N13 C37 -176.8(11) . . . . ?
O12 Ni4 N13 C37 90.5(10) . . . . ?
O11 Ni4 N13 C37 -89.7(10) . . . . ?
C37 N13 N14 C43 -175.9(12) . . . . ?
Ni4 N13 N14 C43 -31.8(16) . . . . ?
C37 N13 N14 Ni5 7.8(13) . . . . ?
Ni4 N13 N14 Ni5 152.0(6) . . . . ?
N19 Ni5 N14 C43 176(71) . . . . ?
N16 Ni5 N14 C43 9.4(10) . . . . ?
O10 Ni5 N14 C43 -177.5(10) . . . . ?
N17 Ni5 N14 C43 -80.4(10) . . . . ?
O3 Ni5 N14 C43 98.4(10) . . . . ?
N19 Ni5 N14 N13 -8(5) . . . . ?
N16 Ni5 N14 N13 -174.3(9) . . . . ?
O10 Ni5 N14 N13 -1.2(8) . . . . ?
N17 Ni5 N14 N13 95.9(9) . . . . ?
O3 Ni5 N14 N13 -85.3(9) . . . . ?
N12 Ni4 N15 C38 117.7(17) . . . . ?
N13 Ni4 N15 C38 149.4(11) . . . . ?
N10 Ni4 N15 C38 -36.6(12) . . . . ?
O12 Ni4 N15 C38 -121.7(11) . . . . ?
O11 Ni4 N15 C38 51.5(11) . . . . ?
N12 Ni4 N15 C42 -50(2) . . . . ?
N13 Ni4 N15 C42 -18.4(11) . . . . ?
N10 Ni4 N15 C42 155.6(11) . . . . ?
O12 Ni4 N15 C42 70.4(11) . . . . ?
O11 Ni4 N15 C42 -116.3(11) . . . . ?
N19 Ni5 N16 C48 -7.4(13) . . . . ?
N14 Ni5 N16 C48 171.2(13) . . . . ?
O10 Ni5 N16 C48 154.8(11) . . . . ?
N17 Ni5 N16 C48 -85.4(13) . . . . ?
O3 Ni5 N16 C48 70.5(12) . . . . ?
N19 Ni5 N16 C44 178.7(9) . . . . ?
N14 Ni5 N16 C44 -2.6(9) . . . . ?
O10 Ni5 N16 C44 -19.0(16) . . . . ?
N17 Ni5 N16 C44 100.8(10) . . . . ?
O3 Ni5 N16 C44 -103.4(10) . . . . ?
N19 Ni5 N17 C49 -167.6(14) . . . . ?
N14 Ni5 N17 C49 17.7(14) . . . . ?
N16 Ni5 N17 C49 -60.9(14) . . . . ?
O10 Ni5 N17 C49 97.4(13) . . . . ?
O3 Ni5 N17 C49 -159.4(12) . . . . ?
N19 Ni5 N17 C53 -3.4(10) . . . . ?
N14 Ni5 N17 C53 -178.0(10) . . . . ?
N16 Ni5 N17 C53 103.4(10) . . . . ?
O10 Ni5 N17 C53 -98.4(10) . . . . ?
O3 Ni5 N17 C53 4.9(18) . . . . ?
N21 Ni6 N18 C58 -122.1(19) . . . . ?
N20 Ni6 N18 C58 -154.1(12) . . . . ?
O5 Ni6 N18 C58 -54.1(12) . . . . ?
O6 Ni6 N18 C58 123.1(12) . . . . ?
N23 Ni6 N18 C58 35.9(13) . . . . ?
N21 Ni6 N18 C55 34(2) . . . . ?
N20 Ni6 N18 C55 1.8(12) . . . . ?
O5 Ni6 N18 C55 101.7(12) . . . . ?
O6 Ni6 N18 C55 -81.1(12) . . . . ?
N23 Ni6 N18 C55 -168.3(11) . . . . ?
N14 Ni5 N19 C54 99(5) . . . . ?
N16 Ni5 N19 C54 -94.7(12) . . . . ?
O10 Ni5 N19 C54 92.7(12) . . . . ?
N17 Ni5 N19 C54 -5.7(12) . . . . ?
O3 Ni5 N19 C54 177.8(12) . . . . ?
N14 Ni5 N19 N20 -72(5) . . . . ?
N16 Ni5 N19 N20 93.8(10) . . . . ?
O10 Ni5 N19 N20 -78.8(9) . . . . ?
N17 Ni5 N19 N20 -177.2(10) . . . . ?
O3 Ni5 N19 N20 6.3(9) . . . . ?
C54 N19 N20 C60 179.1(13) . . . . ?
Ni5 N19 N20 C60 -9.2(14) . . . . ?
C54 N19 N20 Ni6 30.5(17) . . . . ?
Ni5 N19 N20 Ni6 -157.8(6) . . . . ?
N21 Ni6 N20 C60 10.3(10) . . . . ?
N18 Ni6 N20 C60 -178.0(11) . . . . ?
O5 Ni6 N20 C60 96.1(10) . . . . ?
O6 Ni6 N20 C60 -87.9(11) . . . . ?
N23 Ni6 N20 C60 -28(2) . . . . ?
N21 Ni6 N20 N19 157.0(11) . . . . ?
N18 Ni6 N20 N19 -31.3(10) . . . . ?
O5 Ni6 N20 N19 -117.2(10) . . . . ?
O6 Ni6 N20 N19 58.8(10) . . . . ?
N23 Ni6 N20 N19 118.8(15) . . . . ?
N20 Ni6 N21 C61 5.6(10) . . . . ?
N18 Ni6 N21 C61 -27(2) . . . . ?
O5 Ni6 N21 C61 -94.9(10) . . . . ?
O6 Ni6 N21 C61 86.8(11) . . . . ?
N23 Ni6 N21 C61 173.8(11) . . . . ?
N20 Ni6 N21 N22 150.7(11) . . . . ?
N18 Ni6 N21 N22 117.9(17) . . . . ?
O5 Ni6 N21 N22 50.2(10) . . . . ?
O6 Ni6 N21 N22 -128.1(10) . . . . ?
N23 Ni6 N21 N22 -41.1(11) . . . . ?
C61 N21 N22 C67 -176.9(14) . . . . ?
Ni6 N21 N22 C67 35.6(18) . . . . ?
C61 N21 N22 Ni7 -8.9(14) . . . . ?
Ni6 N21 N22 Ni7 -156.4(6) . . . . ?
N27 Ni7 N22 C67 157(8) . . . . ?
N25 Ni7 N22 C67 79.2(12) . . . . ?
N24 Ni7 N22 C67 -11.7(12) . . . . ?
O1 Ni7 N22 C67 -101.8(12) . . . . ?
O4 Ni7 N22 C67 172.1(12) . . . . ?
N27 Ni7 N22 N21 -12(9) . . . . ?
N25 Ni7 N22 N21 -89.4(10) . . . . ?
N24 Ni7 N22 N21 179.6(11) . . . . ?
O1 Ni7 N22 N21 89.6(10) . . . . ?
O4 Ni7 N22 N21 3.4(9) . . . . ?
N21 Ni6 N23 C62 -143.0(12) . . . . ?
N20 Ni6 N23 C62 -105.8(17) . . . . ?
N18 Ni6 N23 C62 42.7(12) . . . . ?
O5 Ni6 N23 C62 129.0(11) . . . . ?
O6 Ni6 N23 C62 -46.4(11) . . . . ?
N21 Ni6 N23 C66 12.6(11) . . . . ?
N20 Ni6 N23 C66 50(2) . . . . ?
N18 Ni6 N23 C66 -161.6(11) . . . . ?
O5 Ni6 N23 C66 -75.3(11) . . . . ?
O6 Ni6 N23 C66 109.3(11) . . . . ?
N22 Ni7 N24 C72 -170.0(18) . . . . ?
N27 Ni7 N24 C72 10.6(18) . . . . ?
N25 Ni7 N24 C72 89.3(18) . . . . ?
O1 Ni7 N24 C72 -67.0(18) . . . . ?
O4 Ni7 N24 C72 -161.3(16) . . . . ?
N22 Ni7 N24 C68 3.9(11) . . . . ?
N27 Ni7 N24 C68 -175.4(11) . . . . ?
N25 Ni7 N24 C68 -96.7(11) . . . . ?
O1 Ni7 N24 C68 107.0(11) . . . . ?
O4 Ni7 N24 C68 12.7(19) . . . . ?
N22 Ni7 N25 C73 -14.8(15) . . . . ?
N27 Ni7 N25 C73 168.5(15) . . . . ?
N24 Ni7 N25 C73 63.2(15) . . . . ?
O1 Ni7 N25 C73 167.6(13) . . . . ?
O4 Ni7 N25 C73 -93.2(15) . . . . ?
N22 Ni7 N25 C77 -176.1(11) . . . . ?
N27 Ni7 N25 C77 7.1(11) . . . . ?
N24 Ni7 N25 C77 -98.2(11) . . . . ?
O1 Ni7 N25 C77 6.2(18) . . . . ?
O4 Ni7 N25 C77 105.5(11) . . . . ?
N29 Ni8 N26 C79 -32(3) . . . . ?
N28 Ni8 N26 C79 -0.9(14) . . . . ?
O15 Ni8 N26 C79 -99.4(14) . . . . ?
N31 Ni8 N26 C79 172.5(13) . . . . ?
O16 Ni8 N26 C79 84.1(14) . . . . ?
N29 Ni8 N26 C83 124.4(19) . . . . ?
N28 Ni8 N26 C83 156.0(14) . . . . ?
O15 Ni8 N26 C83 57.5(13) . . . . ?
N31 Ni8 N26 C83 -30.6(15) . . . . ?
O16 Ni8 N26 C83 -119.0(13) . . . . ?
N22 Ni7 N27 C78 -76(9) . . . . ?
N25 Ni7 N27 C78 2.3(11) . . . . ?
N24 Ni7 N27 C78 92.4(12) . . . . ?
O1 Ni7 N27 C78 -178.1(12) . . . . ?
O4 Ni7 N27 C78 -91.1(12) . . . . ?
N22 Ni7 N27 N28 96(9) . . . . ?
N25 Ni7 N27 N28 174.1(11) . . . . ?
N24 Ni7 N27 N28 -95.8(10) . . . . ?
O1 Ni7 N27 N28 -6.3(9) . . . . ?
O4 Ni7 N27 N28 80.8(10) . . . . ?
C78 N27 N28 C84 179.9(13) . . . . ?
Ni7 N27 N28 C84 8.4(15) . . . . ?
C78 N27 N28 Ni8 -31.2(19) . . . . ?
Ni7 N27 N28 Ni8 157.4(6) . . . . ?
N29 Ni8 N28 N27 -158.9(12) . . . . ?
O15 Ni8 N28 N27 115.0(11) . . . . ?
N31 Ni8 N28 N27 -127(2) . . . . ?
O16 Ni8 N28 N27 -63.7(11) . . . . ?
N26 Ni8 N28 N27 30.0(11) . . . . ?
N29 Ni8 N28 C84 -10.4(10) . . . . ?
O15 Ni8 N28 C84 -96.5(11) . . . . ?
N31 Ni8 N28 C84 21(3) . . . . ?
O16 Ni8 N28 C84 84.8(11) . . . . ?
N26 Ni8 N28 C84 178.5(11) . . . . ?
N28 Ni8 N29 N30 -151.0(12) . . . . ?
O15 Ni8 N29 N30 -52.2(12) . . . . ?
N31 Ni8 N29 N30 37.5(12) . . . . ?
O16 Ni8 N29 N30 124.7(12) . . . . ?
N26 Ni8 N29 N30 -118.8(19) . . . . ?
N28 Ni8 N29 C85 -2.0(10) . . . . ?
O15 Ni8 N29 C85 96.8(11) . . . . ?
N31 Ni8 N29 C85 -173.5(11) . . . . ?
O16 Ni8 N29 C85 -86.3(11) . . . . ?
N26 Ni8 N29 C85 30(2) . . . . ?
C85 N29 N30 C91 -176.3(14) . . . . ?
Ni8 N29 N30 C91 -26(2) . . . . ?
C85 N29 N30 Ni1 6.1(15) . . . . ?
Ni8 N29 N30 Ni1 156.8(7) . . . . ?
N3 Ni1 N30 C91 -175(4) . . . . ?
N32 Ni1 N30 C91 8.5(13) . . . . ?
O13 Ni1 N30 C91 97.4(13) . . . . ?
N1 Ni1 N30 C91 -83.1(14) . . . . ?
O2 Ni1 N30 C91 -177.7(14) . . . . ?
N3 Ni1 N30 N29 3(5) . . . . ?
N32 Ni1 N30 N29 -173.9(11) . . . . ?
O13 Ni1 N30 N29 -85.1(11) . . . . ?
N1 Ni1 N30 N29 94.4(11) . . . . ?
O2 Ni1 N30 N29 -0.2(10) . . . . ?
N29 Ni8 N31 C90 -17.9(15) . . . . ?
N28 Ni8 N31 C90 -49(3) . . . . ?
O15 Ni8 N31 C90 69.9(15) . . . . ?
O16 Ni8 N31 C90 -112.2(15) . . . . ?
N26 Ni8 N31 C90 155.1(14) . . . . ?
N29 Ni8 N31 C86 148.7(14) . . . . ?
N28 Ni8 N31 C86 118(2) . . . . ?
O15 Ni8 N31 C86 -123.5(14) . . . . ?
O16 Ni8 N31 C86 54.4(14) . . . . ?
N26 Ni8 N31 C86 -38.3(15) . . . . ?
N30 Ni1 N32 C96 168.0(16) . . . . ?
N3 Ni1 N32 C96 -11.6(17) . . . . ?
O13 Ni1 N32 C96 65.7(16) . . . . ?
N1 Ni1 N32 C96 -91.2(16) . . . . ?
O2 Ni1 N32 C96 153.2(15) . . . . ?
N30 Ni1 N32 C92 0.6(12) . . . . ?
N3 Ni1 N32 C92 -179.0(11) . . . . ?
O13 Ni1 N32 C92 -101.7(12) . . . . ?
N1 Ni1 N32 C92 101.4(12) . . . . ?
O2 Ni1 N32 C92 -14(2) . . . . ?
C5 N1 C1 C2 -5(3) . . . . ?
Ni1 N1 C1 C2 159.2(18) . . . . ?
N1 C1 C2 C3 4(4) . . . . ?
C1 C2 C3 C4 -4(4) . . . . ?
C2 C3 C4 C5 6(3) . . . . ?
C1 N1 C5 C4 7(3) . . . . ?
Ni1 N1 C5 C4 -160.4(14) . . . . ?
C1 N1 C5 C6 -178.0(16) . . . . ?
Ni1 N1 C5 C6 14.9(18) . . . . ?
C3 C4 C5 N1 -7(3) . . . . ?
C3 C4 C5 C6 178.2(18) . . . . ?
N4 N3 C6 C7 10(3) . . . . ?
Ni1 N3 C6 C7 -158.9(14) . . . . ?
N4 N3 C6 C5 -179.2(13) . . . . ?
Ni1 N3 C6 C5 12.2(18) . . . . ?
N1 C5 C6 N3 -18(2) . . . . ?
C4 C5 C6 N3 157.1(17) . . . . ?
N1 C5 C6 C7 153.9(16) . . . . ?
C4 C5 C6 C7 -31(3) . . . . ?
C11 N2 C7 C8 1(3) . . . . ?
Ni2 N2 C7 C8 -160.8(14) . . . . ?
C11 N2 C7 C6 -178.6(15) . . . . ?
Ni2 N2 C7 C6 19(2) . . . . ?
N3 C6 C7 N2 -36(3) . . . . ?
C5 C6 C7 N2 153.8(15) . . . . ?
N3 C6 C7 C8 144.1(18) . . . . ?
C5 C6 C7 C8 -26(2) . . . . ?
N2 C7 C8 C9 1(3) . . . . ?
C6 C7 C8 C9 -178.7(18) . . . . ?
C7 C8 C9 C10 -2(3) . . . . ?
C8 C9 C10 C11 1(4) . . . . ?
C7 N2 C11 C10 -3(3) . . . . ?
Ni2 N2 C11 C10 160.4(17) . . . . ?
C9 C10 C11 N2 2(3) . . . . ?
Ni1 O13 C12 N4 -5(2) . . . . ?
Ni1 O13 C12 C13 176.9(13) . . . . ?
N3 N4 C12 O13 12(2) . . . . ?
Ni2 N4 C12 O13 162.8(13) . . . . ?
N3 N4 C12 C13 -169.0(12) . . . . ?
Ni2 N4 C12 C13 -18.7(16) . . . . ?
Ni3 O14 C13 N5 -9.6(19) . . . . ?
Ni3 O14 C13 C12 169.5(11) . . . . ?
N6 N5 C13 O14 10(2) . . . . ?
Ni2 N5 C13 O14 163.6(13) . . . . ?
N6 N5 C13 C12 -168.8(13) . . . . ?
Ni2 N5 C13 C12 -15.4(18) . . . . ?
O13 C12 C13 O14 21(2) . . . . ?
N4 C12 C13 O14 -157.3(14) . . . . ?
O13 C12 C13 N5 -159.6(16) . . . . ?
N4 C12 C13 N5 21.9(19) . . . . ?
C18 N7 C14 C15 0(2) . . . . ?
Ni2 N7 C14 C15 168.1(13) . . . . ?
N7 C14 C15 C16 3(3) . . . . ?
C14 C15 C16 C17 -5(3) . . . . ?
C15 C16 C17 C18 5(3) . . . . ?
C16 C17 C18 N7 -3(3) . . . . ?
C16 C17 C18 C19 -179.4(17) . . . . ?
C14 N7 C18 C17 0(2) . . . . ?
Ni2 N7 C18 C17 -167.2(12) . . . . ?
C14 N7 C18 C19 177.0(14) . . . . ?
Ni2 N7 C18 C19 9.8(19) . . . . ?
N5 N6 C19 C20 -169.9(14) . . . . ?
Ni3 N6 C19 C20 9.9(18) . . . . ?
N5 N6 C19 C18 17(2) . . . . ?
Ni3 N6 C19 C18 -163.3(12) . . . . ?
C17 C18 C19 N6 142.2(17) . . . . ?
N7 C18 C19 N6 -35(2) . . . . ?
C17 C18 C19 C20 -30(2) . . . . ?
N7 C18 C19 C20 152.8(15) . . . . ?
C24 N8 C20 C21 1(3) . . . . ?
Ni3 N8 C20 C21 -165.7(14) . . . . ?
C24 N8 C20 C19 173.3(17) . . . . ?
Ni3 N8 C20 C19 6.1(19) . . . . ?
N6 C19 C20 N8 -10(2) . . . . ?
C18 C19 C20 N8 163.3(15) . . . . ?
N6 C19 C20 C21 161.4(17) . . . . ?
C18 C19 C20 C21 -25(3) . . . . ?
N8 C20 C21 C22 -2(3) . . . . ?
C19 C20 C21 C22 -173.5(19) . . . . ?
C20 C21 C22 C23 3(4) . . . . ?
C21 C22 C23 C24 -2(4) . . . . ?
C20 N8 C24 C23 -1(3) . . . . ?
Ni3 N8 C24 C23 164.4(17) . . . . ?
C22 C23 C24 N8 1(4) . . . . ?
C29 N9 C25 C26 0(3) . . . . ?
Ni3 N9 C25 C26 -164.2(14) . . . . ?
N9 C25 C26 C27 -2(3) . . . . ?
C25 C26 C27 C28 5(4) . . . . ?
C26 C27 C28 C29 -8(4) . . . . ?
C27 C28 C29 N9 6(3) . . . . ?
C27 C28 C29 C30 180.0(19) . . . . ?
C25 N9 C29 C28 -2(3) . . . . ?
Ni3 N9 C29 C28 163.6(15) . . . . ?
C25 N9 C29 C30 -176.6(14) . . . . ?
Ni3 N9 C29 C30 -10.7(18) . . . . ?
N12 N11 C30 C29 173.9(13) . . . . ?
Ni3 N11 C30 C29 -11.2(18) . . . . ?
N12 N11 C30 C31 -10(2) . . . . ?
Ni3 N11 C30 C31 165.2(12) . . . . ?
C28 C29 C30 N11 -160.2(17) . . . . ?
N9 C29 C30 N11 14(2) . . . . ?
C28 C29 C30 C31 23(3) . . . . ?
N9 C29 C30 C31 -162.7(14) . . . . ?
C35 N10 C31 C32 -2(3) . . . . ?
Ni4 N10 C31 C32 160.2(16) . . . . ?
C35 N10 C31 C30 179.9(15) . . . . ?
Ni4 N10 C31 C30 -18(2) . . . . ?
N11 C30 C31 N10 34(2) . . . . ?
C29 C30 C31 N10 -149.5(15) . . . . ?
N11 C30 C31 C32 -144.0(19) . . . . ?
C29 C30 C31 C32 32(3) . . . . ?
N10 C31 C32 C33 -2(3) . . . . ?
C30 C31 C32 C33 176(2) . . . . ?
C31 C32 C33 C34 5(4) . . . . ?
C32 C33 C34 C35 -4(4) . . . . ?
C31 N10 C35 C34 3(3) . . . . ?
Ni4 N10 C35 C34 -160.1(16) . . . . ?
C33 C34 C35 N10 -1(3) . . . . ?
Ni3 O9 C36 N12 8.4(18) . . . . ?
Ni3 O9 C36 C37 -174.2(11) . . . . ?
N11 N12 C36 O9 -11(2) . . . . ?
Ni4 N12 C36 O9 -163.0(12) . . . . ?
N11 N12 C36 C37 171.0(12) . . . . ?
Ni4 N12 C36 C37 19.4(16) . . . . ?
Ni5 O10 C37 N13 14.0(17) . . . . ?
Ni5 O10 C37 C36 -166.3(11) . . . . ?
N14 N13 C37 O10 -15.3(19) . . . . ?
Ni4 N13 C37 O10 -162.9(11) . . . . ?
N14 N13 C37 C36 165.0(11) . . . . ?
Ni4 N13 C37 C36 17.3(15) . . . . ?
O9 C36 C37 O10 -21(2) . . . . ?
N12 C36 C37 O10 156.4(13) . . . . ?
O9 C36 C37 N13 158.5(14) . . . . ?
N12 C36 C37 N13 -23.8(18) . . . . ?
C42 N15 C38 C39 -1(2) . . . . ?
Ni4 N15 C38 C39 -169.1(13) . . . . ?
N15 C38 C39 C40 3(3) . . . . ?
C38 C39 C40 C41 -3(2) . . . . ?
C39 C40 C41 C42 1(2) . . . . ?
C38 N15 C42 C41 -1(2) . . . . ?
Ni4 N15 C42 C41 166.4(10) . . . . ?
C38 N15 C42 C43 -178.3(13) . . . . ?
Ni4 N15 C42 C43 -10.7(18) . . . . ?
C40 C41 C42 N15 1(2) . . . . ?
C40 C41 C42 C43 178.4(13) . . . . ?
N13 N14 C43 C44 170.3(11) . . . . ?
Ni5 N14 C43 C44 -13.6(15) . . . . ?
N13 N14 C43 C42 -12.4(19) . . . . ?
Ni5 N14 C43 C42 163.7(9) . . . . ?
N15 C42 C43 N14 35.2(19) . . . . ?
C41 C42 C43 N14 -142.1(14) . . . . ?
N15 C42 C43 C44 -147.9(14) . . . . ?
C41 C42 C43 C44 34.8(19) . . . . ?
C48 N16 C44 C45 -1(2) . . . . ?
Ni5 N16 C44 C45 173.6(10) . . . . ?
C48 N16 C44 C43 -177.7(13) . . . . ?
Ni5 N16 C44 C43 -3.4(15) . . . . ?
N14 C43 C44 N16 10.6(17) . . . . ?
C42 C43 C44 N16 -166.6(12) . . . . ?
N14 C43 C44 C45 -166.2(13) . . . . ?
C42 C43 C44 C45 17(2) . . . . ?
N16 C44 C45 C46 0(2) . . . . ?
C43 C44 C45 C46 176.8(15) . . . . ?
C44 C45 C46 C47 2(3) . . . . ?
C45 C46 C47 C48 -3(3) . . . . ?
C44 N16 C48 C47 0(2) . . . . ?
Ni5 N16 C48 C47 -173.9(12) . . . . ?
C46 C47 C48 N16 2(3) . . . . ?
C53 N17 C49 C50 -1(2) . . . . ?
Ni5 N17 C49 C50 161.9(13) . . . . ?
N17 C49 C50 C51 0(3) . . . . ?
C49 C50 C51 C52 0(3) . . . . ?
C50 C51 C52 C53 1(2) . . . . ?
C49 N17 C53 C52 2(2) . . . . ?
Ni5 N17 C53 C52 -163.5(11) . . . . ?
C49 N17 C53 C54 176.1(14) . . . . ?
Ni5 N17 C53 C54 10.8(16) . . . . ?
C51 C52 C53 N17 -2(2) . . . . ?
C51 C52 C53 C54 -175.6(14) . . . . ?
N20 N19 C54 C55 10(2) . . . . ?
Ni5 N19 C54 C55 -161.5(12) . . . . ?
N20 N19 C54 C53 -176.2(12) . . . . ?
Ni5 N19 C54 C53 12.6(17) . . . . ?
N17 C53 C54 N19 -14.9(18) . . . . ?
C52 C53 C54 N19 159.1(14) . . . . ?
N17 C53 C54 C55 159.7(14) . . . . ?
C52 C53 C54 C55 -26(2) . . . . ?
C58 N18 C55 C56 2(2) . . . . ?
Ni6 N18 C55 C56 -152.8(12) . . . . ?
C58 N18 C55 C54 -177.8(14) . . . . ?
Ni6 N18 C55 C54 27.1(18) . . . . ?
N19 C54 C55 C56 139.4(17) . . . . ?
C53 C54 C55 C56 -34(2) . . . . ?
N19 C54 C55 N18 -40(2) . . . . ?
C53 C54 C55 N18 146.0(14) . . . . ?
N18 C55 C56 C57 1(2) . . . . ?
C54 C55 C56 C57 -178.5(16) . . . . ?
C55 C56 C57 C59 -7(3) . . . . ?
C55 N18 C58 C59 -1(2) . . . . ?
Ni6 N18 C58 C59 156.3(14) . . . . ?
C56 C57 C59 C58 8(3) . . . . ?
N18 C58 C59 C57 -4(3) . . . . ?
Ni5 O3 C60 N20 -3.1(18) . . . . ?
Ni5 O3 C60 C61 178.6(11) . . . . ?
N19 N20 C60 O3 8(2) . . . . ?
Ni6 N20 C60 O3 159.7(12) . . . . ?
N19 N20 C60 C61 -173.3(11) . . . . ?
Ni6 N20 C60 C61 -21.8(15) . . . . ?
Ni7 O4 C61 N21 -10.5(17) . . . . ?
Ni7 O4 C61 C60 170.8(10) . . . . ?
N22 N21 C61 O4 14(2) . . . . ?
Ni6 N21 C61 O4 163.1(11) . . . . ?
N22 N21 C61 C60 -167.6(11) . . . . ?
Ni6 N21 C61 C60 -18.0(15) . . . . ?
O3 C60 C61 O4 23(2) . . . . ?
N20 C60 C61 O4 -155.9(13) . . . . ?
O3 C60 C61 N21 -156.2(13) . . . . ?
N20 C60 C61 N21 25.2(16) . . . . ?
C66 N23 C62 C63 2(2) . . . . ?
Ni6 N23 C62 C63 158.6(14) . . . . ?
N23 C62 C63 C64 -4(3) . . . . ?
C62 C63 C64 C65 3(2) . . . . ?
C63 C64 C65 C66 0(3) . . . . ?
C64 C65 C66 N23 -2(2) . . . . ?
C64 C65 C66 C67 -176.0(15) . . . . ?
C62 N23 C66 C65 1(2) . . . . ?
Ni6 N23 C66 C65 -154.5(12) . . . . ?
C62 N23 C66 C67 175.1(14) . . . . ?
Ni6 N23 C66 C67 19.9(18) . . . . ?
N21 N22 C67 C68 -175.3(13) . . . . ?
Ni7 N22 C67 C68 16.8(19) . . . . ?
N21 N22 C67 C66 12(2) . . . . ?
Ni7 N22 C67 C66 -155.7(11) . . . . ?
C65 C66 C67 N22 132.7(17) . . . . ?
N23 C66 C67 N22 -42(2) . . . . ?
C65 C66 C67 C68 -39(2) . . . . ?
N23 C66 C67 C68 146.2(15) . . . . ?
C72 N24 C68 C69 6(3) . . . . ?
Ni7 N24 C68 C69 -168.6(14) . . . . ?
C72 N24 C68 C67 177.5(17) . . . . ?
Ni7 N24 C68 C67 2.9(17) . . . . ?
N22 C67 C68 N24 -13(2) . . . . ?
C66 C67 C68 N24 160.2(13) . . . . ?
N22 C67 C68 C69 158.6(16) . . . . ?
C66 C67 C68 C69 -29(2) . . . . ?
N24 C68 C69 C70 -9(3) . . . . ?
C67 C68 C69 C70 -179.5(18) . . . . ?
C68 C69 C70 C71 6(3) . . . . ?
C69 C70 C71 C72 0(4) . . . . ?
C68 N24 C72 C71 1(3) . . . . ?
Ni7 N24 C72 C71 174.5(19) . . . . ?
C70 C71 C72 N24 -4(4) . . . . ?
C77 N25 C73 C74 1(3) . . . . ?
Ni7 N25 C73 C74 -159.9(16) . . . . ?
N25 C73 C74 C75 3(3) . . . . ?
C73 C74 C75 C76 -3(4) . . . . ?
C74 C75 C76 C77 1(4) . . . . ?
C75 C76 C77 N25 3(3) . . . . ?
C75 C76 C77 C78 175(2) . . . . ?
C73 N25 C77 C76 -4(2) . . . . ?
Ni7 N25 C77 C76 159.4(13) . . . . ?
C73 N25 C77 C78 -177.2(15) . . . . ?
Ni7 N25 C77 C78 -14.2(16) . . . . ?
N28 N27 C78 C77 178.0(12) . . . . ?
Ni7 N27 C78 C77 -10.8(17) . . . . ?
N28 N27 C78 C79 -6(2) . . . . ?
Ni7 N27 C78 C79 165.3(12) . . . . ?
C76 C77 C78 N27 -156.7(17) . . . . ?
N25 C77 C78 N27 16.1(19) . . . . ?
C76 C77 C78 C79 27(2) . . . . ?
N25 C77 C78 C79 -160.3(13) . . . . ?
C83 N26 C79 C80 -3(3) . . . . ?
Ni8 N26 C79 C80 153.0(14) . . . . ?
C83 N26 C79 C78 177.8(16) . . . . ?
Ni8 N26 C79 C78 -26(2) . . . . ?
N27 C78 C79 N26 36(2) . . . . ?
C77 C78 C79 N26 -148.1(14) . . . . ?
N27 C78 C79 C80 -143.0(17) . . . . ?
C77 C78 C79 C80 33(2) . . . . ?
N26 C79 C80 C81 1(3) . . . . ?
C78 C79 C80 C81 179.7(18) . . . . ?
C79 C80 C81 C82 2(3) . . . . ?
C80 C81 C82 C83 -3(4) . . . . ?
C79 N26 C83 C82 3(3) . . . . ?
Ni8 N26 C83 C82 -156.6(18) . . . . ?
C81 C82 C83 N26 0(4) . . . . ?
Ni7 O1 C84 N28 0.7(17) . . . . ?
Ni7 O1 C84 C85 -177.4(11) . . . . ?
N27 N28 C84 O1 -6(2) . . . . ?
Ni8 N28 C84 O1 -158.5(11) . . . . ?
N27 N28 C84 C85 172.3(11) . . . . ?
Ni8 N28 C84 C85 19.7(15) . . . . ?
Ni1 O2 C85 N29 13.1(18) . . . . ?
Ni1 O2 C85 C84 -167.7(11) . . . . ?
N30 N29 C85 O2 -14(2) . . . . ?
Ni8 N29 C85 O2 -168.0(12) . . . . ?
N30 N29 C85 C84 167.1(12) . . . . ?
Ni8 N29 C85 C84 12.7(16) . . . . ?
O1 C84 C85 O2 -22(2) . . . . ?
N28 C84 C85 O2 159.4(13) . . . . ?
O1 C84 C85 N29 157.0(13) . . . . ?
N28 C84 C85 N29 -21.3(18) . . . . ?
C90 N31 C86 C87 -1(3) . . . . ?
Ni8 N31 C86 C87 -168.3(17) . . . . ?
N31 C86 C87 C88 0(4) . . . . ?
C86 C87 C88 C89 1(4) . . . . ?
C87 C88 C89 C90 0(4) . . . . ?
C86 N31 C90 C89 2(3) . . . . ?
Ni8 N31 C90 C89 168.3(14) . . . . ?
C86 N31 C90 C91 -175.2(17) . . . . ?
Ni8 N31 C90 C91 -9(2) . . . . ?
C88 C89 C90 N31 -1(3) . . . . ?
C88 C89 C90 C91 176(2) . . . . ?
N29 N30 C91 C92 168.0(13) . . . . ?
Ni1 N30 C91 C92 -14.5(19) . . . . ?
N29 N30 C91 C90 -17(2) . . . . ?
Ni1 N30 C91 C90 160.6(13) . . . . ?
N31 C90 C91 N30 35(3) . . . . ?
C89 C90 C91 N30 -142.0(19) . . . . ?
N31 C90 C91 C92 -150.6(17) . . . . ?
C89 C90 C91 C92 32(3) . . . . ?
C96 N32 C92 C91 -176.6(15) . . . . ?
Ni1 N32 C92 C91 -8.1(18) . . . . ?
C96 N32 C92 C93 -2(2) . . . . ?
Ni1 N32 C92 C93 166.1(13) . . . . ?
N30 C91 C92 N32 14(2) . . . . ?
C90 C91 C92 N32 -160.9(16) . . . . ?
N30 C91 C92 C93 -159.6(16) . . . . ?
C90 C91 C92 C93 25(3) . . . . ?
N32 C92 C93 C94 2(3) . . . . ?
C91 C92 C93 C94 175.6(19) . . . . ?
C92 C93 C94 C95 -3(4) . . . . ?
C93 C94 C95 C96 4(5) . . . . ?
C92 N32 C96 C95 5(4) . . . . ?
Ni1 N32 C96 C95 -162(3) . . . . ?
C94 C95 C96 N32 -5(5) . . . . ?
